data_7049629
loop_
_publ_author_name
'Gao, Wan-Qing'
'Meng, Yin-Shan'
'Liu, Chun-Hua'
'Pan, Yao'
'Liu, Tao'
'Zhu, Yuan-Yuan'

_publ_section_title
;
 Spin crossover and structural phase transition in homochiral and
 heterochiral Fe[(pybox)<sub>2</sub>]<sup>2+</sup> complexes.
;
_journal_issue 19
_journal_name_full 'Dalton transactions (Cambridge, England : 2003)'
_journal_page_first 6323
_journal_page_last 6327
_journal_paper_doi 10.1039/c8dt04893b
_journal_volume 48
_journal_year 2019
_chemical_absolute_configuration ad
_chemical_compound_source none
_chemical_formula_moiety '3(C46 H38 Fe N6 O4), 6(Cl O4), 9(C2 H3 N)'
_chemical_formula_sum 'C156 H141 Cl6 Fe3 N27 O36'
_chemical_formula_weight 3350.20
_chemical_name_common (S)-1-3MeCN-153K
_chemical_name_systematic (S)-1-3MeCN-153K
_space_group_crystal_system monoclinic
_space_group_IT_number 4
_space_group_name_Hall 'P 2yb'
_space_group_name_H-M_alt 'P 1 21 1'
_symmetry_space_group_name_Hall 'P 2yb'
_symmetry_space_group_name_H-M 'P 1 21 1'
_atom_sites_solution_hydrogens mixed
_audit_creation_date 2019-04-08
_audit_creation_method
;
Olex2 1.2
(compiled 2018.05.29 svn.r3508 for OlexSys, GUI svn.r5506)
;
_audit_update_record
;
2019-04-08 deposited with the CCDC.    2019-04-10 downloaded from the CCDC.
;
_cell_angle_alpha 90
_cell_angle_beta 116.91(3)
_cell_angle_gamma 90
_cell_formula_units_Z 2
_cell_length_a 19.120(4)
_cell_length_b 21.609(4)
_cell_length_c 21.015(4)
_cell_measurement_reflns_used 26063
_cell_measurement_temperature 153(2)
_cell_measurement_theta_max 27.4855
_cell_measurement_theta_min 1.1943
_cell_volume 7742(3)
_computing_cell_refinement 'CrystalClear (Rigaku Inc., 2008)'
_computing_data_collection 'CrystalClear (Rigaku Inc., 2008)'
_computing_data_reduction 'CrystalClear (Rigaku Inc., 2008)'
_computing_molecular_graphics 'Olex2 (Dolomanov et al., 2009)'
_computing_publication_material 'Olex2 (Dolomanov et al., 2009)'
_computing_structure_refinement 'XL (Sheldrick, 2008)'
_computing_structure_solution 'ShelXT (Sheldrick, 2015)'
_diffrn_ambient_temperature 153.15
_diffrn_detector_area_resol_mean 28.5714
_diffrn_measured_fraction_theta_full 0.998
_diffrn_measured_fraction_theta_max 0.987
_diffrn_measurement_device_type 'MM007HF + CCD (Saturn724+)'
_diffrn_measurement_method '\w scans at fixed \c = 45\%'
_diffrn_radiation_monochromator Confocal
_diffrn_radiation_type MoK\a
_diffrn_radiation_wavelength 0.71073
_diffrn_reflns_av_R_equivalents 0.0402
_diffrn_reflns_av_unetI/netI 0.0535
_diffrn_reflns_Laue_measured_fraction_full 0.998
_diffrn_reflns_Laue_measured_fraction_max 0.987
_diffrn_reflns_limit_h_max 24
_diffrn_reflns_limit_h_min -24
_diffrn_reflns_limit_k_max 27
_diffrn_reflns_limit_k_min -27
_diffrn_reflns_limit_l_max 27
_diffrn_reflns_limit_l_min -21
_diffrn_reflns_number 66419
_diffrn_reflns_point_group_measured_fraction_full 0.997
_diffrn_reflns_point_group_measured_fraction_max 0.986
_diffrn_reflns_theta_full 25.242
_diffrn_reflns_theta_max 27.509
_diffrn_reflns_theta_min 2.176
_diffrn_source 'Rotating Anode'
_exptl_absorpt_coefficient_mu 0.468
_exptl_absorpt_correction_T_max 1.0000
_exptl_absorpt_correction_T_min 0.7102
_exptl_absorpt_correction_type multi-scan
_exptl_absorpt_process_details 'CrystalClear (Rigaku Inc., 2008)'
_exptl_crystal_colour 'dark red'
_exptl_crystal_density_diffrn 1.437
_exptl_crystal_description block
_exptl_crystal_F_000 3468
_exptl_crystal_preparation 'Magnetic properties'
_exptl_crystal_recrystallization_method 'Re-crystallisation from solvent: acetonitrile and ether'
_exptl_crystal_size_max 0.36
_exptl_crystal_size_mid 0.21
_exptl_crystal_size_min 0.17
_refine_diff_density_max 0.666
_refine_diff_density_min -0.919
_refine_diff_density_rms 0.073
_refine_ls_abs_structure_details
;
 Flack x determined using 11820 quotients [(I+)-(I-)]/[(I+)+(I-)]
 (Parsons, Flack and Wagner, Acta Cryst. B69 (2013) 249-259).
;
_refine_ls_abs_structure_Flack -0.011(4)
_refine_ls_extinction_method none
_refine_ls_goodness_of_fit_ref 1.053
_refine_ls_hydrogen_treatment constr
_refine_ls_matrix_type full
_refine_ls_number_parameters 1837
_refine_ls_number_reflns 35105
_refine_ls_number_restraints 127
_refine_ls_restrained_S_all 1.073
_refine_ls_R_factor_all 0.0724
_refine_ls_R_factor_gt 0.0655
_refine_ls_shift/su_max 0.000
_refine_ls_shift/su_mean 0.000
_refine_ls_structure_factor_coef Fsqd
_refine_ls_weighting_details 'w=1/[\s^2^(Fo^2^)+(0.1125P)^2^+2.0053P] where P=(Fo^2^+2Fc^2^)/3'
_refine_ls_weighting_scheme calc
_refine_ls_wR_factor_gt 0.1753
_refine_ls_wR_factor_ref 0.1825
_reflns_Friedel_coverage 0.945
_reflns_Friedel_fraction_full 0.996
_reflns_Friedel_fraction_max 0.984
_reflns_number_gt 32438
_reflns_number_total 35105
_reflns_threshold_expression 'I > 2\s(I)'
_cod_data_source_file c8dt04893b2.cif
_cod_data_source_block 1879551
_cod_depositor_comments 'Adding full bibliography for 7049629--7049635.cif.'
_cod_original_cell_volume 7743(3)
_cod_database_code 7049629
_shelx_shelxl_version_number 2014/7
_shelx_space_group_comment
;
The symmetry employed for this shelxl refinement is uniquely defined
by the following loop, which should always be used as a source of
symmetry information in preference to the above space-group names.
They are only intended as comments.
;
_shelx_estimated_absorpt_t_max 1.0000
_shelx_estimated_absorpt_t_min 0.7102
_exptl_absorpt_special_details SADABS
_olex2_refinement_description
;
1. Fixed Uiso
 At 1.2 times of:
  All C(H) groups, All C(H,H) groups
 At 1.5 times of:
  All C(H,H,H) groups
2. Restrained distances
 Cl1-O13 \\sim Cl1-O14 \\sim Cl1-O15 \\sim Cl1-O16
 with sigma of 0.01
 O13-O14 \\sim O14-O15 \\sim O15-O16 \\sim O16-O13
 with sigma of 0.02
 Cl2-O17 \\sim Cl2-O18 \\sim Cl2-O19 \\sim Cl2-O20
 with sigma of 0.01
 O17-O18 \\sim O18-O19 \\sim O19-O20 \\sim O20-O17
 with sigma of 0.02
 Cl3-O21 \\sim Cl3-O22 \\sim Cl3-O23 \\sim Cl3-O24
 with sigma of 0.01
 O21-O22 \\sim O22-O23 \\sim O23-O24 \\sim O24-O21
 with sigma of 0.02
 Cl4-O25 \\sim Cl4-O26 \\sim Cl4-O27 \\sim Cl4-O28
 with sigma of 0.01
 O25-O26 \\sim O26-O27 \\sim O27-O28 \\sim O28-O25
 with sigma of 0.02
 Cl5-O29 \\sim Cl5-O30 \\sim Cl5-O31 \\sim Cl5-O32
 with sigma of 0.01
 O29-O30 \\sim O30-O31 \\sim O31-O32 \\sim O32-O29
 with sigma of 0.02
 Cl6-O33 \\sim Cl6-O34 \\sim Cl6-O35 \\sim Cl6-O36
 with sigma of 0.01
 O33-O34 \\sim O34-O35 \\sim O35-O36 \\sim O36-O33
 with sigma of 0.02
3. Uiso/Uaniso restraints and constraints
Uanis(O13) \\sim Ueq, Uanis(O21) \\sim Ueq, Uanis(O25) \\sim Ueq, Uanis(O30)
\\sim Ueq, Uanis(O32) \\sim Ueq, Uanis(O33) \\sim Ueq, Uanis(O34) \\sim Ueq,
Uanis(O36) \\sim Ueq, Uanis(N25) \\sim Ueq: with sigma of 0.01 and sigma for
terminal atoms of 0.02
4.a Riding coordinates:
 C139(H13C,H13D,H13E), C141(H14A,H14B,H14C), C143(H14D,H14E,H14F), C145(H14G,
 H14H,H14I), C147(H14J,H14K,H14L), C149(H14M,H14N,H14O), C151(H15A,H15B,H15C),
 C153(H15D,H15E,H15F), C155(H15G,H15H,H15I)
4.b Ternary CH refined with riding coordinates:
 C7(H7), C17(H17), C30(H30), C40(H40), C53(H53), C63(H63), C76(H76), C86(H86),
 C99(H99), C109(H109), C122(H122), C132(H132)
4.c Secondary CH2 refined with riding coordinates:
 C8(H8A,H8B), C16(H16A,H16B), C31(H31A,H31B), C39(H39A,H39B), C54(H54A,H54B),
 C62(H62A,H62B), C77(H77A,H77B), C85(H85A,H85B), C100(H10A,H10B), C108(H10C,
 H10D), C123(H12A,H12B), C131(H13A,H13B)
4.d Aromatic/amide H refined with riding coordinates:
 C13(H13), C12(H12), C11(H11), C34(H34), C35(H35), C36(H36), C6(H6), C5(H5),
 C4(H4), C3(H3), C2(H2), C23(H23), C22(H22), C21(H21), C20(H20), C19(H19),
 C25(H25), C26(H26), C27(H27), C28(H28), C29(H29), C42(H42), C43(H43), C44(H44),
  C45(H45), C46(H46), C57(H57), C58(H58), C59(H59), C80(H80), C81(H81),
 C82(H82), C48(H48), C49(H49), C50(H50), C51(H51), C52(H52), C65(H65), C66(H66),
  C67(H67), C68(H68), C69(H69), C75(H75), C74(H74), C73(H73), C72(H72),
 C71(H71), C88(H88), C89(H89), C90(H90), C91(H91), C92(H92), C103(H103),
 C104(H104), C105(H105), C128(H128), C127(H127), C126(H126), C94(H94), C95(H95),
  C96(H96), C97(H97), C98(H98), C111(H111), C112(H112), C113(H113), C114(H114),
 C115(H115), C121(H121), C120(H120), C119(H119), C118(H118), C117(H117),
 C138(H138), C137(H137), C136(H136), C135(H135), C134(H134)
4.e Fitted hexagon refined as free rotating group:
 N2(C14,C13,C12,C11,C10), N5(C33,C34,C35,C36,C37), C1(C6,C5,C4,C3,C2), C18(C23,
 C22,C21,C20,C19), C24(C25,C26,C27,C28,C29), C41(C42,C43,C44,C45,C46), N8(C56,
 C57,C58,C59,C60), N11(C79,C80,C81,C82,C83), C47(C48,C49,C50,C51,C52), C64(C65,
 C66,C67,C68,C69), C70(C75,C74,C73,C72,C71), C87(C88,C89,C90,C91,C92), N14(C102,
 C103,C104,C105,C106), N17(C129,C128,C127,C126,C125), C93(C94,C95,C96,C97,C98),
 C110(C111,C112,C113,C114,C115), C116(C121,C120,C119,C118,C117), C138(C137,C136,
 C135,C134,C133)
;
_olex2_submission_special_instructions 'No special instructions were received'

loop_
_space_group_symop_operation_xyz
'x, y, z'
'-x, y+1/2, -z'

loop_
_atom_site_label
_atom_site_type_symbol
_atom_site_fract_x
_atom_site_fract_y
_atom_site_fract_z
_atom_site_U_iso_or_equiv
_atom_site_adp_type
_atom_site_occupancy
_atom_site_site_symmetry_order
_atom_site_calc_flag
_atom_site_refinement_flags_posn
_atom_site_refinement_flags_adp
Fe1 Fe 0.55658(6) 0.43213(6) 0.67024(6) 0.0329(2) Uani 1 1 d . .
O1 O 0.4064(4) 0.2751(3) 0.6105(4) 0.0504(15) Uani 1 1 d . .
O2 O 0.4580(5) 0.5882(3) 0.7220(4) 0.0540(17) Uani 1 1 d . .
O3 O 0.7697(4) 0.3932(3) 0.8633(3) 0.0471(14) Uani 1 1 d . .
O4 O 0.6066(5) 0.4682(4) 0.4961(4) 0.0604(19) Uani 1 1 d . .
N1 N 0.5030(4) 0.3423(3) 0.6265(4) 0.0380(15) Uani 1 1 d . .
N2 N 0.4435(2) 0.4319(2) 0.6661(3) 0.0328(10) Uani 1 1 d . .
C14 C 0.4160(3) 0.4846(2) 0.6855(3) 0.0438(18) Uani 1 1 d G .
C13 C 0.3430(4) 0.4840(3) 0.6849(4) 0.058(3) Uani 1 1 d G .
H13 H 0.3243 0.5200 0.6981 0.070 Uiso 1 1 calc R .
C12 C 0.2975(3) 0.4306(4) 0.6649(5) 0.069(3) Uani 1 1 d G .
H12 H 0.2476 0.4302 0.6645 0.083 Uiso 1 1 calc R .
C11 C 0.3249(3) 0.3779(3) 0.6455(4) 0.070(3) Uani 1 1 d G .
H11 H 0.2938 0.3415 0.6319 0.083 Uiso 1 1 calc R .
C10 C 0.3979(3) 0.3785(2) 0.6461(3) 0.0421(18) Uani 1 1 d G .
N3 N 0.5427(4) 0.5225(3) 0.7077(4) 0.0390(14) Uani 1 1 d . .
N4 N 0.6410(5) 0.4067(3) 0.7845(3) 0.0373(14) Uani 1 1 d . .
N5 N 0.6706(2) 0.4316(3) 0.6781(3) 0.0376(13) Uani 1 1 d . .
C33 C 0.7349(3) 0.4178(3) 0.7426(2) 0.0426(18) Uani 1 1 d G .
C34 C 0.8100(2) 0.4191(3) 0.7480(3) 0.060(3) Uani 1 1 d G .
H34 H 0.8540 0.4096 0.7921 0.072 Uiso 1 1 calc R .
C35 C 0.8209(2) 0.4343(4) 0.6888(3) 0.058(2) Uani 1 1 d G .
H35 H 0.8722 0.4352 0.6924 0.070 Uiso 1 1 calc R .
C36 C 0.7565(3) 0.4481(3) 0.6242(3) 0.055(2) Uani 1 1 d G .
H36 H 0.7639 0.4585 0.5837 0.066 Uiso 1 1 calc R .
C37 C 0.6814(3) 0.4468(3) 0.6189(2) 0.049(2) Uani 1 1 d G .
N6 N 0.5403(5) 0.4549(3) 0.5620(3) 0.0401(15) Uani 1 1 d . .
C1 C 0.6093(3) 0.2722(3) 0.6385(3) 0.0453(19) Uani 1 1 d . .
C6 C 0.6424(4) 0.2555(3) 0.7101(4) 0.064(3) Uani 1 1 d G .
H6 H 0.6099 0.2502 0.7331 0.077 Uiso 1 1 calc R .
C5 C 0.7229(4) 0.2465(3) 0.7480(3) 0.067(3) Uani 1 1 d G .
H5 H 0.7455 0.2351 0.7969 0.080 Uiso 1 1 calc R .
C4 C 0.7703(3) 0.2543(4) 0.7144(4) 0.072(4) Uani 1 1 d G .
H4 H 0.8254 0.2482 0.7403 0.086 Uiso 1 1 calc R .
C3 C 0.7373(4) 0.2710(4) 0.6428(4) 0.066(3) Uani 1 1 d G .
H3 H 0.7697 0.2763 0.6198 0.079 Uiso 1 1 calc R .
C2 C 0.6567(4) 0.2800(3) 0.6049(3) 0.066(3) Uani 1 1 d G .
H2 H 0.6342 0.2914 0.5559 0.079 Uiso 1 1 calc R .
C7 C 0.5228(6) 0.2870(4) 0.5976(5) 0.047(2) Uani 1 1 d . .
H7 H 0.5108 0.2957 0.5469 0.057 Uiso 1 1 calc R .
C8 C 0.4642(7) 0.2390(4) 0.5975(6) 0.057(3) Uani 1 1 d . .
H8A H 0.4387 0.2173 0.5510 0.068 Uiso 1 1 calc R .
H8B H 0.4905 0.2080 0.6357 0.068 Uiso 1 1 calc R .
C9 C 0.4380(5) 0.3305(4) 0.6274(5) 0.0414(18) Uani 1 1 d . .
C15 C 0.4741(6) 0.5331(4) 0.7047(4) 0.0435(19) Uani 1 1 d . .
C16 C 0.5313(9) 0.6271(5) 0.7415(9) 0.076(4) Uani 1 1 d . .
H16A H 0.5509 0.6446 0.7900 0.091 Uiso 1 1 calc R .
H16B H 0.5210 0.6612 0.7069 0.091 Uiso 1 1 calc R .
C17 C 0.5903(7) 0.5796(4) 0.7376(5) 0.053(2) Uani 1 1 d . .
H17 H 0.6295 0.5700 0.7878 0.063 Uiso 1 1 calc R .
C18 C 0.6352(4) 0.5980(3) 0.6981(3) 0.0449(19) Uani 1 1 d . .
C23 C 0.7164(4) 0.5928(3) 0.7308(3) 0.060(3) Uani 1 1 d G .
H23 H 0.7436 0.5802 0.7793 0.072 Uiso 1 1 calc R .
C22 C 0.7579(3) 0.6060(4) 0.6926(4) 0.073(3) Uani 1 1 d G .
H22 H 0.8134 0.6025 0.7150 0.087 Uiso 1 1 calc R .
C21 C 0.7181(5) 0.6245(4) 0.6217(4) 0.080(4) Uani 1 1 d G .
H21 H 0.7465 0.6335 0.5956 0.096 Uiso 1 1 calc R .
C20 C 0.6369(5) 0.6297(5) 0.5890(3) 0.103(6) Uani 1 1 d G .
H20 H 0.6097 0.6423 0.5405 0.124 Uiso 1 1 calc R .
C19 C 0.5954(3) 0.6164(4) 0.6272(4) 0.080(4) Uani 1 1 d G .
H19 H 0.5399 0.6200 0.6049 0.096 Uiso 1 1 calc R .
C24 C 0.5878(3) 0.3390(2) 0.8468(3) 0.0412(17) Uani 1 1 d . .
C25 C 0.5081(4) 0.3496(3) 0.8225(3) 0.061(3) Uani 1 1 d G .
H25 H 0.4883 0.3906 0.8139 0.073 Uiso 1 1 calc R .
C26 C 0.4574(3) 0.3000(5) 0.8107(4) 0.073(4) Uani 1 1 d G .
H26 H 0.4029 0.3072 0.7940 0.088 Uiso 1 1 calc R .
C27 C 0.4864(5) 0.2399(4) 0.8232(4) 0.095(6) Uani 1 1 d G .
H27 H 0.4517 0.2060 0.8152 0.114 Uiso 1 1 calc R .
C28 C 0.5662(6) 0.2293(2) 0.8476(5) 0.087(5) Uani 1 1 d G .
H28 H 0.5860 0.1883 0.8562 0.104 Uiso 1 1 calc R .
C29 C 0.6169(4) 0.2789(3) 0.8594(4) 0.066(3) Uani 1 1 d G .
H29 H 0.6714 0.2717 0.8760 0.079 Uiso 1 1 calc R .
C30 C 0.6393(5) 0.3939(4) 0.8532(4) 0.0382(17) Uani 1 1 d . .
H30 H 0.6177 0.4310 0.8666 0.046 Uiso 1 1 calc R .
C31 C 0.7284(6) 0.3886(5) 0.9055(5) 0.053(2) Uani 1 1 d . .
H31A H 0.7446 0.4223 0.9412 0.064 Uiso 1 1 calc R .
H31B H 0.7397 0.3485 0.9309 0.064 Uiso 1 1 calc R .
C32 C 0.7138(6) 0.4054(4) 0.7965(4) 0.0440(19) Uani 1 1 d . .
C38 C 0.6063(6) 0.4575(4) 0.5577(4) 0.0421(19) Uani 1 1 d . .
C39 C 0.5209(7) 0.4740(5) 0.4433(5) 0.056(2) Uani 1 1 d . .
H39A H 0.5060 0.4422 0.4055 0.068 Uiso 1 1 calc R .
H39B H 0.5098 0.5155 0.4207 0.068 Uiso 1 1 calc R .
C40 C 0.4763(6) 0.4645(4) 0.4873(5) 0.049(2) Uani 1 1 d . .
H40 H 0.4450 0.4255 0.4711 0.058 Uiso 1 1 calc R .
C41 C 0.4220(4) 0.5165(3) 0.4857(4) 0.053(2) Uani 1 1 d . .
C42 C 0.4332(5) 0.5783(3) 0.4740(4) 0.074(4) Uani 1 1 d G .
H42 H 0.4732 0.5894 0.4613 0.089 Uiso 1 1 calc R .
C43 C 0.3857(6) 0.6237(2) 0.4811(5) 0.133(10) Uani 1 1 d G .
H43 H 0.3934 0.6659 0.4731 0.159 Uiso 1 1 calc R .
C44 C 0.3271(5) 0.6075(4) 0.4997(4) 0.079(4) Uani 1 1 d G .
H44 H 0.2947 0.6386 0.5045 0.095 Uiso 1 1 calc R .
C45 C 0.3159(4) 0.5458(5) 0.5114(4) 0.083(4) Uani 1 1 d G .
H45 H 0.2759 0.5347 0.5242 0.099 Uiso 1 1 calc R .
C46 C 0.3634(5) 0.5003(3) 0.5044(4) 0.060(3) Uani 1 1 d G .
H46 H 0.3558 0.4581 0.5123 0.071 Uiso 1 1 calc R .
Fe2 Fe 0.22822(6) 0.42610(5) -0.01956(6) 0.0354(2) Uani 1 1 d . .
O5 O 0.4365(5) 0.3958(3) 0.1614(3) 0.0558(18) Uani 1 1 d . .
O6 O 0.2297(4) 0.4616(3) -0.2094(3) 0.0439(13) Uani 1 1 d . .
O7 O 0.1563(6) 0.5809(4) 0.0445(5) 0.075(3) Uani 1 1 d . .
O8 O 0.0965(5) 0.2685(3) -0.0727(4) 0.064(2) Uani 1 1 d . .
N7 N 0.3061(5) 0.4057(3) 0.0827(4) 0.0426(16) Uani 1 1 d . .
N8 N 0.3267(2) 0.4266(2) -0.0241(2) 0.0304(11) Uani 1 1 d . .
C56 C 0.3966(3) 0.4136(2) 0.03606(18) 0.0323(15) Uani 1 1 d G .
C57 C 0.4671(2) 0.4145(3) 0.0319(2) 0.047(2) Uani 1 1 d G .
H57 H 0.5148 0.4057 0.0731 0.057 Uiso 1 1 calc R .
C58 C 0.4678(2) 0.4284(3) -0.0324(3) 0.0461(18) Uani 1 1 d G .
H58 H 0.5160 0.4290 -0.0352 0.055 Uiso 1 1 calc R .
C59 C 0.3980(3) 0.4413(3) -0.0926(2) 0.0413(17) Uani 1 1 d G .
H59 H 0.3984 0.4508 -0.1365 0.050 Uiso 1 1 calc R .
C60 C 0.3274(2) 0.4404(2) -0.08843(18) 0.0345(15) Uani 1 1 d G .
N9 N 0.1902(4) 0.4482(3) -0.1245(3) 0.0373(14) Uani 1 1 d . .
N10 N 0.2243(5) 0.5131(3) 0.0122(4) 0.0499(18) Uani 1 1 d . .
N11 N 0.1310(3) 0.4247(3) -0.0140(3) 0.0441(15) Uani 1 1 d . .
C79 C 0.1046(4) 0.4780(2) 0.0053(4) 0.060(3) Uani 1 1 d G .
C80 C 0.0332(5) 0.4778(3) 0.0078(5) 0.081(4) Uani 1 1 d G .
H80 H 0.0152 0.5143 0.0210 0.097 Uiso 1 1 calc R .
C81 C -0.0119(4) 0.4242(4) -0.0090(5) 0.088(4) Uani 1 1 d G .
H81 H -0.0607 0.4241 -0.0073 0.105 Uiso 1 1 calc R .
C82 C 0.0145(4) 0.3709(3) -0.0283(5) 0.077(4) Uani 1 1 d G .
H82 H -0.0163 0.3343 -0.0398 0.093 Uiso 1 1 calc R .
C83 C 0.0859(4) 0.3711(2) -0.0308(4) 0.058(2) Uani 1 1 d G .
N12 N 0.1896(5) 0.3391(4) -0.0524(4) 0.0488(18) Uani 1 1 d . .
C47 C 0.2483(4) 0.3573(3) 0.1557(3) 0.057(3) Uani 1 1 d . .
C48 C 0.1797(5) 0.3796(3) 0.1547(4) 0.068(3) Uani 1 1 d G .
H48 H 0.1710 0.4230 0.1542 0.081 Uiso 1 1 calc R .
C49 C 0.1237(4) 0.3385(4) 0.1546(4) 0.084(4) Uani 1 1 d G .
H49 H 0.0768 0.3538 0.1539 0.101 Uiso 1 1 calc R .
C50 C 0.1364(5) 0.2751(4) 0.1554(4) 0.091(5) Uani 1 1 d G .
H50 H 0.0981 0.2470 0.1552 0.109 Uiso 1 1 calc R .
C51 C 0.2050(6) 0.2528(2) 0.1563(4) 0.078(4) Uani 1 1 d G .
H51 H 0.2137 0.2095 0.1568 0.093 Uiso 1 1 calc R .
C52 C 0.2610(4) 0.2939(3) 0.1565(4) 0.072(4) Uani 1 1 d G .
H52 H 0.3079 0.2787 0.1571 0.086 Uiso 1 1 calc R .
C53 C 0.3093(8) 0.4017(5) 0.1544(5) 0.063(3) Uani 1 1 d . .
H53 H 0.2959 0.4437 0.1656 0.076 Uiso 1 1 calc R .
C54 C 0.3953(7) 0.3909(5) 0.2048(5) 0.055(3) Uani 1 1 d . .
H54A H 0.4147 0.4224 0.2432 0.066 Uiso 1 1 calc R .
H54B H 0.4030 0.3493 0.2268 0.066 Uiso 1 1 calc R .
C55 C 0.3794(6) 0.4030(4) 0.0943(4) 0.0426(18) Uani 1 1 d . .
C61 C 0.2471(5) 0.4515(3) -0.1426(4) 0.0339(15) Uani 1 1 d . .
C62 C 0.1436(5) 0.4608(5) -0.2489(4) 0.0471(19) Uani 1 1 d . .
H62A H 0.1252 0.4246 -0.2813 0.056 Uiso 1 1 calc R .
H62B H 0.1238 0.4991 -0.2775 0.056 Uiso 1 1 calc R .
C63 C 0.1162(5) 0.4566(4) -0.1913(4) 0.0392(16) Uani 1 1 d . .
H63 H 0.0847 0.4178 -0.1998 0.047 Uiso 1 1 calc R .
C64 C 0.0663(3) 0.5101(2) -0.1875(3) 0.0417(17) Uani 1 1 d . .
C65 C 0.0804(3) 0.5706(3) -0.2009(3) 0.049(2) Uani 1 1 d G .
H65 H 0.1204 0.5791 -0.2147 0.059 Uiso 1 1 calc R .
C66 C 0.0361(4) 0.61880(19) -0.1940(4) 0.063(3) Uani 1 1 d G .
H66 H 0.0458 0.6602 -0.2032 0.076 Uiso 1 1 calc R .
C67 C -0.0223(4) 0.6064(3) -0.1737(4) 0.076(4) Uani 1 1 d G .
H67 H -0.0526 0.6394 -0.1690 0.091 Uiso 1 1 calc R .
C68 C -0.0365(4) 0.5459(3) -0.1603(4) 0.064(3) Uani 1 1 d G .
H68 H -0.0764 0.5375 -0.1465 0.076 Uiso 1 1 calc R .
C69 C 0.0078(4) 0.4977(2) -0.1672(3) 0.053(2) Uani 1 1 d G .
H69 H -0.0018 0.4564 -0.1580 0.063 Uiso 1 1 calc R .
C70 C 0.3184(4) 0.5849(3) -0.0029(3) 0.054(3) Uani 1 1 d . .
C75 C 0.3998(4) 0.5850(3) 0.0266(3) 0.066(3) Uani 1 1 d G .
H75 H 0.4304 0.5758 0.0757 0.079 Uiso 1 1 calc R .
C74 C 0.4363(4) 0.5988(4) -0.0158(5) 0.081(4) Uani 1 1 d G .
H74 H 0.4919 0.5990 0.0043 0.097 Uiso 1 1 calc R .
C73 C 0.3914(5) 0.6124(4) -0.0877(5) 0.073(3) Uani 1 1 d G .
H73 H 0.4163 0.6218 -0.1167 0.088 Uiso 1 1 calc R .
C72 C 0.3100(5) 0.6122(4) -0.1172(3) 0.074(3) Uani 1 1 d G .
H72 H 0.2793 0.6215 -0.1664 0.089 Uiso 1 1 calc R .
C71 C 0.2735(3) 0.5984(3) -0.0748(4) 0.067(3) Uani 1 1 d G .
H71 H 0.2179 0.5983 -0.0950 0.080 Uiso 1 1 calc R .
C76 C 0.2792(7) 0.5667(4) 0.0417(5) 0.059(3) Uani 1 1 d . .
H76 H 0.3205 0.5556 0.0905 0.071 Uiso 1 1 calc R .
C77 C 0.2245(11) 0.6152(5) 0.0489(9) 0.089(5) Uani 1 1 d . .
H77A H 0.2511 0.6369 0.0953 0.107 Uiso 1 1 calc R .
H77B H 0.2082 0.6461 0.0101 0.107 Uiso 1 1 calc R .
C78 C 0.1641(8) 0.5250(5) 0.0215(6) 0.060(3) Uani 1 1 d . .
C84 C 0.1245(6) 0.3255(4) -0.0528(5) 0.048(2) Uani 1 1 d . .
C85 C 0.1538(8) 0.2366(5) -0.0919(7) 0.068(3) Uani 1 1 d . .
H85A H 0.1806 0.2023 -0.0585 0.081 Uiso 1 1 calc R .
H85B H 0.1275 0.2201 -0.1411 0.081 Uiso 1 1 calc R .
C86 C 0.2098(7) 0.2863(4) -0.0856(4) 0.055(3) Uani 1 1 d . .
H86 H 0.2005 0.2987 -0.1347 0.066 Uiso 1 1 calc R .
C87 C 0.2987(3) 0.2678(3) -0.0413(3) 0.051(2) Uani 1 1 d . .
C88 C 0.3268(4) 0.2513(4) 0.0300(3) 0.061(3) Uani 1 1 d G .
H88 H 0.2920 0.2491 0.0508 0.074 Uiso 1 1 calc R .
C89 C 0.4059(4) 0.2377(4) 0.0707(3) 0.080(4) Uani 1 1 d G .
H89 H 0.4251 0.2264 0.1194 0.096 Uiso 1 1 calc R .
C90 C 0.4569(3) 0.2408(4) 0.0402(3) 0.072(3) Uani 1 1 d G .
H90 H 0.5109 0.2316 0.0680 0.087 Uiso 1 1 calc R .
C91 C 0.4288(4) 0.2574(4) -0.0311(4) 0.062(3) Uani 1 1 d G .
H91 H 0.4636 0.2595 -0.0519 0.074 Uiso 1 1 calc R .
C92 C 0.3497(4) 0.2709(3) -0.0718(2) 0.059(3) Uani 1 1 d G .
H92 H 0.3305 0.2823 -0.1205 0.071 Uiso 1 1 calc R .
Fe3 Fe 0.91928(5) 0.42889(6) 0.33220(5) 0.03218(19) Uani 1 1 d . .
O9 O 0.8404(5) 0.5819(3) 0.3876(5) 0.065(2) Uani 1 1 d . .
O10 O 0.7872(4) 0.2731(3) 0.2646(4) 0.0470(14) Uani 1 1 d . .
O11 O 0.9437(4) 0.4630(3) 0.1549(3) 0.0492(15) Uani 1 1 d . .
O12 O 1.1076(4) 0.3976(3) 0.5251(3) 0.0475(15) Uani 1 1 d . .
N13 N 0.9132(4) 0.5154(3) 0.3614(4) 0.0390(14) Uani 1 1 d . .
N14 N 0.8173(2) 0.4270(2) 0.3254(3) 0.0356(11) Uani 1 1 d . .
C102 C 0.7874(3) 0.4803(2) 0.3411(3) 0.0411(18) Uani 1 1 d G .
C103 C 0.7120(3) 0.4803(2) 0.3352(4) 0.063(3) Uani 1 1 d G .
H103 H 0.6916 0.5168 0.3458 0.076 Uiso 1 1 calc R .
C104 C 0.6665(3) 0.4270(3) 0.3136(5) 0.062(3) Uani 1 1 d G .
H104 H 0.6150 0.4270 0.3096 0.074 Uiso 1 1 calc R .
C105 C 0.6964(3) 0.3737(2) 0.2980(4) 0.058(3) Uani 1 1 d G .
H105 H 0.6653 0.3373 0.2833 0.070 Uiso 1 1 calc R .
C106 C 0.7718(3) 0.3737(2) 0.3039(3) 0.046(2) Uani 1 1 d G .
N15 N 0.8869(4) 0.3422(3) 0.3009(3) 0.0353(13) Uani 1 1 d . .
N16 N 0.8932(4) 0.4496(3) 0.2313(3) 0.0349(13) Uani 1 1 d . .
N17 N 1.0221(2) 0.4289(3) 0.3396(3) 0.0353(11) Uani 1 1 d . .
C129 C 1.0863(3) 0.4157(3) 0.4044(2) 0.0411(17) Uani 1 1 d G .
C128 C 1.1616(2) 0.4173(3) 0.4102(2) 0.047(2) Uani 1 1 d G .
H128 H 1.2054 0.4083 0.4546 0.057 Uiso 1 1 calc R .
C127 C 1.1728(2) 0.4322(3) 0.3511(3) 0.052(2) Uani 1 1 d G .
H127 H 1.2242 0.4333 0.3551 0.062 Uiso 1 1 calc R .
C126 C 1.1086(3) 0.4454(3) 0.2862(2) 0.049(2) Uani 1 1 d G .
H126 H 1.1162 0.4556 0.2458 0.059 Uiso 1 1 calc R .
C125 C 1.0333(2) 0.4438(2) 0.2804(2) 0.0363(16) Uani 1 1 d G .
N18 N 0.9830(4) 0.4075(3) 0.4350(3) 0.0376(14) Uani 1 1 d . .
C93 C 1.0123(3) 0.5875(3) 0.3554(3) 0.0415(18) Uani 1 1 d . .
C94 C 1.0938(3) 0.5867(3) 0.3874(3) 0.051(2) Uani 1 1 d G .
H94 H 1.1225 0.5751 0.4361 0.061 Uiso 1 1 calc R .
C95 C 1.1332(3) 0.6028(4) 0.3482(4) 0.069(3) Uani 1 1 d G .
H95 H 1.1889 0.6022 0.3701 0.082 Uiso 1 1 calc R .
C96 C 1.0912(4) 0.6197(4) 0.2770(4) 0.065(3) Uani 1 1 d G .
H96 H 1.1182 0.6308 0.2502 0.077 Uiso 1 1 calc R .
C97 C 1.0097(4) 0.6206(4) 0.2449(3) 0.062(3) Uani 1 1 d G .
H97 H 0.9810 0.6322 0.1962 0.074 Uiso 1 1 calc R .
C98 C 0.9702(3) 0.6045(3) 0.2841(3) 0.055(2) Uani 1 1 d G .
H98 H 0.9145 0.6050 0.2622 0.066 Uiso 1 1 calc R .
C99 C 0.9699(6) 0.5679(4) 0.3974(5) 0.0439(18) Uani 1 1 d . .
H99 H 1.0090 0.5547 0.4463 0.053 Uiso 1 1 calc R .
C100 C 0.9149(8) 0.6157(5) 0.4034(7) 0.066(3) Uani 1 1 d . .
H10A H 0.9378 0.6336 0.4520 0.079 Uiso 1 1 calc R .
H10B H 0.9049 0.6496 0.3686 0.079 Uiso 1 1 calc R .
C101 C 0.8484(6) 0.5283(4) 0.3631(5) 0.0450(19) Uani 1 1 d . .
C107 C 0.8161(6) 0.3279(4) 0.2893(5) 0.0429(18) Uani 1 1 d . .
C108 C 0.8541(5) 0.2397(4) 0.2618(6) 0.047(2) Uani 1 1 d . .
H10C H 0.8373 0.2201 0.2146 0.056 Uiso 1 1 calc R .
H10D H 0.8747 0.2073 0.2990 0.056 Uiso 1 1 calc R .
C109 C 0.9168(5) 0.2896(4) 0.2750(4) 0.0381(16) Uani 1 1 d . .
H109 H 0.9145 0.3013 0.2281 0.046 Uiso 1 1 calc R .
C110 C 1.0014(3) 0.2705(3) 0.3259(3) 0.0407(17) Uani 1 1 d . .
C111 C 1.0216(3) 0.2578(3) 0.3969(3) 0.048(2) Uani 1 1 d G .
H111 H 0.9825 0.2582 0.4130 0.058 Uiso 1 1 calc R .
C112 C 1.0990(4) 0.2443(3) 0.4444(2) 0.064(3) Uani 1 1 d G .
H112 H 1.1127 0.2356 0.4930 0.077 Uiso 1 1 calc R .
C113 C 1.1562(3) 0.2437(3) 0.4208(4) 0.060(3) Uani 1 1 d G .
H113 H 1.2091 0.2345 0.4533 0.072 Uiso 1 1 calc R .
C114 C 1.1360(3) 0.2565(3) 0.3498(4) 0.068(3) Uani 1 1 d G .
H114 H 1.1751 0.2560 0.3337 0.082 Uiso 1 1 calc R .
C115 C 1.0586(4) 0.2699(3) 0.3023(3) 0.050(2) Uani 1 1 d G .
H115 H 1.0449 0.2786 0.2538 0.060 Uiso 1 1 calc R .
C116 C 0.7622(3) 0.5024(2) 0.1585(3) 0.049(2) Uani 1 1 d . .
C121 C 0.7764(4) 0.5653(3) 0.1561(4) 0.069(4) Uani 1 1 d G .
H121 H 0.8224 0.5786 0.1535 0.082 Uiso 1 1 calc R .
C120 C 0.7233(5) 0.6086(2) 0.1575(4) 0.085(5) Uani 1 1 d G .
H120 H 0.7330 0.6515 0.1559 0.102 Uiso 1 1 calc R .
C119 C 0.6560(5) 0.5890(3) 0.1612(4) 0.076(4) Uani 1 1 d G .
H119 H 0.6197 0.6186 0.1622 0.091 Uiso 1 1 calc R .
C118 C 0.6418(4) 0.5262(4) 0.1636(4) 0.064(3) Uani 1 1 d G .
H118 H 0.5958 0.5128 0.1662 0.077 Uiso 1 1 calc R .
C117 C 0.6949(4) 0.4829(2) 0.1623(4) 0.056(2) Uani 1 1 d G .
H117 H 0.6851 0.4400 0.1639 0.067 Uiso 1 1 calc R .
C122 C 0.8217(5) 0.4551(4) 0.1606(4) 0.0401(17) Uani 1 1 d . .
H122 H 0.7953 0.4138 0.1487 0.048 Uiso 1 1 calc R .
C123 C 0.8570(7) 0.4667(5) 0.1101(5) 0.053(2) Uani 1 1 d . .
H12A H 0.8390 0.4351 0.0720 0.064 Uiso 1 1 calc R .
H12B H 0.8417 0.5081 0.0879 0.064 Uiso 1 1 calc R .
C124 C 0.9540(5) 0.4530(4) 0.2191(5) 0.0412(17) Uani 1 1 d . .
C130 C 1.0585(6) 0.4056(3) 0.4557(4) 0.0413(18) Uani 1 1 d . .
C131 C 1.0567(7) 0.3904(5) 0.5599(5) 0.051(2) Uani 1 1 d . .
H13A H 1.0725 0.4190 0.6009 0.062 Uiso 1 1 calc R .
H13B H 1.0587 0.3474 0.5770 0.062 Uiso 1 1 calc R .
C132 C 0.9734(6) 0.4064(4) 0.5009(4) 0.0416(18) Uani 1 1 d . .
H132 H 0.9605 0.4493 0.5098 0.050 Uiso 1 1 calc R .
C138 C 0.8371(4) 0.3894(3) 0.4887(4) 0.068(3) Uani 1 1 d . .
H138 H 0.8316 0.4331 0.4882 0.082 Uiso 1 1 calc R .
C137 C 0.7758(4) 0.3516(4) 0.4832(4) 0.085(4) Uani 1 1 d G .
H137 H 0.7284 0.3694 0.4789 0.101 Uiso 1 1 calc R .
C136 C 0.7838(5) 0.2876(4) 0.4840(5) 0.094(5) Uani 1 1 d G .
H136 H 0.7419 0.2617 0.4802 0.113 Uiso 1 1 calc R .
C135 C 0.8530(6) 0.2615(3) 0.4903(4) 0.090(5) Uani 1 1 d G .
H135 H 0.8585 0.2177 0.4908 0.108 Uiso 1 1 calc R .
C134 C 0.9143(5) 0.2993(3) 0.4958(4) 0.079(4) Uani 1 1 d G .
H134 H 0.9617 0.2814 0.5001 0.094 Uiso 1 1 calc R .
C133 C 0.9064(4) 0.3633(3) 0.4950(4) 0.054(2) Uani 1 1 d G .
Cl1 Cl 0.8136(2) 0.58042(16) 0.94544(15) 0.0686(7) Uani 1 1 d D .
O13 O 0.8503(12) 0.5968(6) 1.0171(5) 0.150(7) Uani 1 1 d D U
O14 O 0.7767(14) 0.5247(6) 0.9287(9) 0.238(15) Uani 1 1 d D .
O15 O 0.7530(10) 0.6274(8) 0.9230(11) 0.184(8) Uani 1 1 d D .
O16 O 0.8557(7) 0.5995(6) 0.9084(5) 0.104(4) Uani 1 1 d D .
Cl2 Cl 0.53608(17) 0.29184(12) 0.38199(17) 0.0615(7) Uani 1 1 d D .
O17 O 0.5075(6) 0.3186(5) 0.4272(5) 0.088(3) Uani 1 1 d D .
O18 O 0.5897(9) 0.2446(6) 0.4186(8) 0.138(6) Uani 1 1 d D .
O19 O 0.5721(6) 0.3369(5) 0.3589(5) 0.098(4) Uani 1 1 d D .
O20 O 0.4716(6) 0.2670(4) 0.3186(5) 0.089(3) Uani 1 1 d D .
Cl3 Cl 0.48137(14) 0.56361(11) 0.25578(12) 0.0497(5) Uani 1 1 d D .
O21 O 0.4796(7) 0.6082(4) 0.3028(6) 0.103(4) Uani 1 1 d D U
O22 O 0.5225(7) 0.5113(4) 0.2944(5) 0.091(3) Uani 1 1 d D .
O23 O 0.5165(7) 0.5866(5) 0.2152(6) 0.100(4) Uani 1 1 d D .
O24 O 0.4038(5) 0.5460(7) 0.2085(5) 0.107(4) Uani 1 1 d D .
Cl4 Cl 0.12953(16) 0.58715(10) -0.39945(13) 0.0509(5) Uani 1 1 d D .
O25 O 0.1733(8) 0.5914(5) -0.3239(4) 0.102(4) Uani 1 1 d D U
O26 O 0.0785(8) 0.5351(4) -0.4207(5) 0.106(4) Uani 1 1 d D .
O27 O 0.0832(7) 0.6405(4) -0.4266(7) 0.109(4) Uani 1 1 d D .
O28 O 0.1822(5) 0.5853(6) -0.4301(4) 0.092(3) Uani 1 1 d D .
Cl5 Cl 0.87669(15) 0.28387(11) 0.07109(12) 0.0522(5) Uani 1 1 d D .
O29 O 0.8415(6) 0.3219(4) 0.1038(6) 0.089(3) Uani 1 1 d D .
O30 O 0.8226(9) 0.2515(8) 0.0162(10) 0.186(9) Uani 1 1 d D U
O31 O 0.9400(10) 0.2508(9) 0.1189(8) 0.220(12) Uani 1 1 d D .
O32 O 0.8998(9) 0.3242(8) 0.0324(9) 0.170(7) Uani 1 1 d D U
Cl6 Cl 0.80993(17) 0.77149(11) 0.28695(12) 0.0562(6) Uani 1 1 d D .
O33 O 0.8451(8) 0.7644(4) 0.3610(4) 0.105(4) Uani 1 1 d D U
O34 O 0.7322(6) 0.7596(11) 0.2561(7) 0.191(8) Uani 1 1 d D U
O35 O 0.8399(10) 0.7258(6) 0.2596(8) 0.152(7) Uani 1 1 d D .
O36 O 0.8279(13) 0.8264(5) 0.2688(7) 0.198(9) Uani 1 1 d D U
N19 N 0.5210(6) 0.5193(5) 0.8617(5) 0.064(2) Uani 1 1 d . .
C139 C 0.6306(8) 0.5623(10) 0.9805(7) 0.091(5) Uani 1 1 d . .
H13C H 0.6618 0.5265 1.0028 0.136 Uiso 1 1 d R .
H13D H 0.6100 0.5791 1.0109 0.136 Uiso 1 1 d R .
H13E H 0.6626 0.5928 0.9729 0.136 Uiso 1 1 d R .
C140 C 0.5720(8) 0.5395(5) 0.9154(5) 0.058(3) Uani 1 1 d . .
N20 N 0.3380(6) 0.3375(5) 0.4646(5) 0.062(2) Uani 1 1 d . .
C141 C 0.3169(8) 0.3060(8) 0.3366(6) 0.082(4) Uani 1 1 d . .
H14A H 0.2657 0.2883 0.3100 0.124 Uiso 1 1 d R .
H14B H 0.3560 0.2753 0.3439 0.124 Uiso 1 1 d R .
H14C H 0.3233 0.3402 0.3105 0.124 Uiso 1 1 d R .
C142 C 0.3296(6) 0.3223(5) 0.4085(5) 0.051(2) Uani 1 1 d . .
N21 N 0.3090(10) 0.4706(8) 0.3043(7) 0.106(5) Uani 1 1 d . .
C143 C 0.2905(10) 0.5903(8) 0.2802(12) 0.107(6) Uani 1 1 d . .
H14D H 0.2373 0.6040 0.2527 0.160 Uiso 1 1 d R .
H14E H 0.3202 0.5996 0.2549 0.160 Uiso 1 1 d R .
H14F H 0.3132 0.6113 0.3254 0.160 Uiso 1 1 d R .
C144 C 0.3026(9) 0.5229(8) 0.2911(7) 0.080(4) Uani 1 1 d . .
N22 N 0.1040(13) 0.6783(11) 0.1357(8) 0.150(7) Uani 1 1 d . .
C145 C 0.0048(10) 0.6835(8) 0.0005(8) 0.082(4) Uani 1 1 d . .
H14G H 0.0345 0.6762 -0.0254 0.123 Uiso 1 1 d R .
H14H H -0.0120 0.7259 -0.0054 0.123 Uiso 1 1 d R .
H14I H -0.0403 0.6569 -0.0177 0.123 Uiso 1 1 d R .
C146 C 0.0589(8) 0.6804(7) 0.0759(6) 0.075(4) Uani 1 1 d . .
N23 N -0.0186(7) 0.3362(5) -0.2061(5) 0.075(3) Uani 1 1 d . .
C147 C -0.0380(10) 0.2845(8) -0.3235(7) 0.093(5) Uani 1 1 d . .
H14J H -0.0299 0.3146 -0.3531 0.139 Uiso 1 1 d R .
H14K H -0.0908 0.2693 -0.3474 0.139 Uiso 1 1 d R .
H14L H -0.0020 0.2508 -0.3143 0.139 Uiso 1 1 d R .
C148 C -0.0285(6) 0.3119(5) -0.2591(6) 0.059(2) Uani 1 1 d . .
N24 N -0.0429(6) 0.4684(5) -0.3617(5) 0.061(2) Uani 1 1 d . .
C149 C -0.0781(9) 0.5871(7) -0.3881(8) 0.083(4) Uani 1 1 d . .
H14M H -0.1294 0.5921 -0.4275 0.124 Uiso 1 1 d R .
H14N H -0.0396 0.6049 -0.4001 0.124 Uiso 1 1 d R .
H14O H -0.0763 0.6075 -0.3469 0.124 Uiso 1 1 d R .
C150 C -0.0573(6) 0.5196(6) -0.3747(5) 0.056(2) Uani 1 1 d . .
N25 N 0.7217(14) 0.6151(13) 0.4629(10) 0.161(8) Uani 1 1 d . U
C151 C 0.6781(11) 0.6656(7) 0.3436(13) 0.111(8) Uani 1 1 d . .
H15A H 0.6370 0.6380 0.3138 0.167 Uiso 1 1 d R .
H15B H 0.7196 0.6646 0.3299 0.167 Uiso 1 1 d R .
H15C H 0.6577 0.7070 0.3381 0.167 Uiso 1 1 d R .
C152 C 0.6986(8) 0.6412(8) 0.4083(8) 0.083(5) Uani 1 1 d . .
N26 N 0.5921(11) 0.2263(9) 0.2035(6) 0.123(6) Uani 1 1 d . .
C153 C 0.6850(8) 0.1883(6) 0.3291(6) 0.068(3) Uani 1 1 d . .
H15D H 0.7170 0.1553 0.3261 0.102 Uiso 1 1 d R .
H15E H 0.6556 0.1739 0.3530 0.102 Uiso 1 1 d R .
H15F H 0.7179 0.2222 0.3554 0.102 Uiso 1 1 d R .
C154 C 0.6336(8) 0.2073(6) 0.2588(6) 0.065(3) Uani 1 1 d . .
N27 N 0.6560(7) 0.3855(5) 0.0221(6) 0.082(4) Uani 1 1 d . .
C155 C 0.6634(9) 0.2675(7) 0.0567(9) 0.084(4) Uani 1 1 d . .
H15G H 0.6541 0.2445 0.0145 0.125 Uiso 1 1 d R .
H15H H 0.6240 0.2573 0.0714 0.125 Uiso 1 1 d R .
H15I H 0.7143 0.2571 0.0942 0.125 Uiso 1 1 d R .
C156 C 0.6572(8) 0.3331(7) 0.0362(6) 0.068(3) Uani 1 1 d . .

loop_
_atom_site_aniso_label
_atom_site_aniso_U_11
_atom_site_aniso_U_22
_atom_site_aniso_U_33
_atom_site_aniso_U_23
_atom_site_aniso_U_13
_atom_site_aniso_U_12
Fe1 0.0368(5) 0.0263(4) 0.0364(4) 0.0027(4) 0.0171(4) 0.0013(5)
O1 0.051(4) 0.037(3) 0.055(4) -0.006(3) 0.017(3) -0.009(3)
O2 0.069(5) 0.033(3) 0.065(4) -0.005(3) 0.035(4) 0.007(3)
O3 0.036(3) 0.058(4) 0.039(3) 0.000(3) 0.009(2) -0.010(3)
O4 0.083(5) 0.069(4) 0.041(3) -0.004(3) 0.038(4) -0.004(4)
N1 0.047(4) 0.021(3) 0.039(3) 0.000(2) 0.014(3) -0.002(3)
N2 0.033(3) 0.031(2) 0.035(3) 0.001(2) 0.016(2) 0.003(3)
C14 0.049(5) 0.041(4) 0.044(4) -0.001(3) 0.023(4) 0.003(4)
C13 0.055(6) 0.052(5) 0.073(6) -0.002(5) 0.033(5) 0.017(4)
C12 0.049(5) 0.077(6) 0.085(7) -0.011(6) 0.034(5) -0.013(7)
C11 0.051(6) 0.086(8) 0.082(7) -0.022(7) 0.040(6) -0.011(6)
C10 0.048(5) 0.035(4) 0.043(4) 0.008(3) 0.021(4) -0.009(3)
N3 0.042(4) 0.034(3) 0.040(3) 0.001(3) 0.018(3) 0.003(3)
N4 0.046(4) 0.028(3) 0.033(3) 0.008(2) 0.013(3) 0.006(3)
N5 0.045(3) 0.038(3) 0.040(3) -0.001(3) 0.029(3) -0.005(3)
C33 0.029(3) 0.046(5) 0.049(4) -0.007(3) 0.014(3) -0.001(3)
C34 0.050(5) 0.065(7) 0.065(6) 0.006(5) 0.026(4) -0.009(5)
C35 0.051(5) 0.071(6) 0.064(6) 0.008(6) 0.037(4) -0.002(5)
C36 0.060(6) 0.050(5) 0.062(6) 0.000(4) 0.034(5) -0.007(4)
C37 0.047(5) 0.053(5) 0.058(5) -0.010(4) 0.035(4) -0.010(4)
N6 0.052(4) 0.031(3) 0.036(3) 0.004(2) 0.019(3) 0.008(3)
C1 0.053(5) 0.035(4) 0.058(5) -0.006(3) 0.035(4) 0.003(4)
C6 0.074(8) 0.047(5) 0.080(7) 0.000(5) 0.044(6) 0.004(5)
C5 0.081(8) 0.045(5) 0.072(7) 0.010(5) 0.033(6) 0.016(5)
C4 0.063(7) 0.051(6) 0.130(11) -0.008(6) 0.068(8) 0.002(5)
C3 0.062(7) 0.063(6) 0.079(7) 0.003(6) 0.038(6) 0.000(5)
C2 0.064(7) 0.064(6) 0.082(7) -0.015(6) 0.043(6) -0.006(5)
C7 0.063(6) 0.033(4) 0.050(4) -0.012(3) 0.029(4) -0.005(4)
C8 0.063(6) 0.026(4) 0.075(6) -0.019(4) 0.026(5) -0.009(4)
C9 0.045(5) 0.028(3) 0.047(4) -0.004(3) 0.018(3) -0.009(3)
C15 0.058(5) 0.031(4) 0.038(4) 0.003(3) 0.019(4) 0.008(3)
C16 0.096(9) 0.038(5) 0.141(12) -0.021(6) 0.093(10) -0.010(5)
C17 0.069(6) 0.034(4) 0.052(5) -0.006(3) 0.025(4) -0.007(4)
C18 0.053(5) 0.036(4) 0.042(4) -0.001(3) 0.018(4) -0.010(4)
C23 0.058(6) 0.060(6) 0.051(5) 0.001(4) 0.016(4) -0.024(5)
C22 0.062(7) 0.073(7) 0.075(8) -0.003(6) 0.024(6) -0.013(6)
C21 0.104(11) 0.070(7) 0.082(8) 0.004(6) 0.056(8) -0.022(7)
C20 0.124(14) 0.122(12) 0.074(9) 0.046(8) 0.054(9) -0.017(11)
C19 0.055(6) 0.123(11) 0.071(7) 0.054(7) 0.035(6) 0.006(7)
C24 0.051(5) 0.041(4) 0.030(3) 0.001(3) 0.017(3) -0.008(4)
C25 0.061(6) 0.077(7) 0.036(4) 0.004(4) 0.014(4) -0.006(5)
C26 0.050(6) 0.123(11) 0.044(5) -0.003(6) 0.019(4) -0.035(7)
C27 0.117(13) 0.106(11) 0.050(6) -0.020(6) 0.027(7) -0.073(10)
C28 0.120(14) 0.056(7) 0.083(9) -0.003(6) 0.044(9) -0.031(8)
C29 0.089(9) 0.043(5) 0.067(6) 0.005(4) 0.036(6) -0.002(5)
C30 0.046(4) 0.037(4) 0.028(3) 0.003(3) 0.014(3) -0.007(3)
C31 0.058(6) 0.061(5) 0.034(4) 0.006(4) 0.016(4) -0.015(5)
C32 0.048(5) 0.038(4) 0.036(4) 0.000(3) 0.011(3) -0.007(4)
C38 0.062(5) 0.045(4) 0.023(3) 0.002(3) 0.023(3) -0.009(4)
C39 0.069(7) 0.069(6) 0.038(4) 0.009(4) 0.030(4) -0.002(5)
C40 0.065(6) 0.038(4) 0.042(4) -0.007(3) 0.024(4) 0.004(4)
C41 0.080(7) 0.037(4) 0.036(4) 0.003(3) 0.022(4) 0.003(4)
C42 0.084(9) 0.038(5) 0.075(7) 0.004(5) 0.014(6) -0.001(5)
C43 0.20(2) 0.039(6) 0.107(13) -0.015(7) 0.019(14) 0.032(10)
C44 0.075(8) 0.078(8) 0.056(6) -0.016(6) 0.004(6) 0.038(7)
C45 0.075(8) 0.113(11) 0.043(5) -0.007(6) 0.013(5) 0.021(8)
C46 0.074(7) 0.066(6) 0.035(4) 0.007(4) 0.022(4) 0.023(5)
Fe2 0.0385(6) 0.0296(5) 0.0355(5) 0.0010(5) 0.0143(4) 0.0018(5)
O5 0.071(5) 0.059(4) 0.026(3) 0.004(3) 0.012(3) -0.009(4)
O6 0.053(4) 0.043(3) 0.033(3) 0.003(2) 0.017(2) -0.002(3)
O7 0.101(7) 0.047(4) 0.078(5) -0.012(4) 0.042(5) 0.017(4)
O8 0.069(5) 0.042(3) 0.072(5) 0.000(3) 0.021(4) -0.011(3)
N7 0.054(4) 0.037(3) 0.042(3) -0.007(3) 0.027(3) -0.010(3)
N8 0.042(3) 0.025(2) 0.028(2) 0.004(2) 0.019(2) 0.006(3)
C56 0.038(4) 0.026(3) 0.026(3) 0.002(2) 0.009(3) 0.002(3)
C57 0.046(5) 0.047(5) 0.047(4) 0.006(3) 0.019(4) 0.003(4)
C58 0.046(4) 0.048(4) 0.045(4) 0.006(4) 0.022(3) 0.006(4)
C59 0.044(4) 0.033(4) 0.055(4) 0.004(3) 0.030(4) 0.003(3)
C60 0.030(3) 0.029(3) 0.046(4) 0.004(3) 0.019(3) 0.003(3)
N9 0.046(4) 0.027(3) 0.041(3) 0.000(2) 0.021(3) 0.003(3)
N10 0.051(4) 0.036(4) 0.056(4) 0.001(3) 0.018(4) -0.001(3)
N11 0.032(3) 0.041(3) 0.053(4) 0.001(3) 0.013(3) -0.004(3)
C79 0.060(6) 0.059(6) 0.058(6) -0.008(4) 0.024(5) 0.012(5)
C80 0.074(9) 0.080(9) 0.089(9) -0.007(7) 0.039(7) 0.017(7)
C81 0.052(6) 0.121(13) 0.101(9) -0.011(10) 0.044(6) 0.003(8)
C82 0.039(5) 0.077(8) 0.126(11) -0.005(8) 0.046(7) -0.016(5)
C83 0.062(6) 0.060(6) 0.049(5) -0.003(4) 0.023(5) -0.011(5)
N12 0.069(5) 0.039(4) 0.036(3) 0.002(3) 0.023(3) 0.009(4)
C47 0.087(8) 0.053(5) 0.036(4) -0.013(4) 0.033(5) -0.032(5)
C48 0.078(8) 0.084(8) 0.054(6) -0.022(5) 0.041(6) -0.028(6)
C49 0.091(10) 0.114(11) 0.050(6) -0.020(7) 0.033(6) -0.037(9)
C50 0.124(13) 0.109(11) 0.055(6) -0.039(7) 0.055(8) -0.067(10)
C51 0.132(13) 0.053(6) 0.058(6) -0.014(5) 0.052(7) -0.040(7)
C52 0.128(11) 0.050(5) 0.055(6) -0.020(4) 0.056(7) -0.039(6)
C53 0.098(9) 0.060(6) 0.048(5) -0.020(4) 0.048(6) -0.035(6)
C54 0.081(7) 0.057(5) 0.030(4) 0.003(4) 0.028(4) -0.007(5)
C55 0.052(5) 0.034(4) 0.033(4) 0.005(3) 0.012(3) -0.001(3)
C61 0.036(4) 0.032(3) 0.027(3) -0.001(2) 0.008(3) 0.006(3)
C62 0.044(4) 0.063(5) 0.028(3) -0.004(3) 0.010(3) -0.003(4)
C63 0.048(4) 0.034(3) 0.030(3) 0.003(3) 0.013(3) -0.001(3)
C64 0.047(4) 0.038(4) 0.028(3) 0.001(3) 0.006(3) 0.004(3)
C65 0.049(5) 0.035(4) 0.059(5) -0.001(3) 0.020(4) 0.006(3)
C66 0.063(6) 0.045(5) 0.063(6) 0.000(4) 0.011(5) 0.015(5)
C67 0.068(7) 0.063(6) 0.079(8) -0.025(6) 0.017(6) 0.020(6)
C68 0.053(6) 0.072(7) 0.064(6) -0.008(5) 0.024(5) 0.006(5)
C69 0.049(5) 0.062(6) 0.045(4) 0.000(4) 0.019(4) 0.019(4)
C70 0.064(6) 0.025(3) 0.060(5) 0.007(3) 0.018(4) -0.010(4)
C75 0.067(7) 0.041(5) 0.067(6) 0.002(5) 0.010(5) 0.000(5)
C74 0.083(10) 0.058(7) 0.097(10) -0.005(7) 0.037(8) 0.008(7)
C73 0.074(8) 0.051(6) 0.097(9) 0.011(6) 0.040(7) 0.004(5)
C72 0.103(10) 0.046(5) 0.082(8) 0.013(5) 0.049(8) 0.001(6)
C71 0.071(7) 0.041(5) 0.064(6) 0.008(4) 0.009(5) 0.000(5)
C76 0.070(7) 0.036(4) 0.054(5) -0.005(4) 0.012(5) -0.005(4)
C77 0.122(13) 0.037(5) 0.123(12) -0.029(6) 0.069(11) -0.013(6)
C78 0.080(8) 0.043(5) 0.051(5) -0.006(4) 0.024(5) 0.014(5)
C84 0.056(5) 0.033(4) 0.052(5) 0.002(3) 0.021(4) 0.000(4)
C85 0.084(8) 0.039(5) 0.079(7) 0.001(5) 0.035(6) 0.006(5)
C86 0.076(7) 0.030(3) 0.038(4) 0.003(3) 0.009(4) 0.012(4)
C87 0.079(7) 0.029(4) 0.044(4) -0.005(3) 0.028(4) 0.017(4)
C88 0.062(6) 0.069(6) 0.057(6) 0.021(5) 0.030(5) 0.011(5)
C89 0.101(10) 0.086(9) 0.053(6) 0.036(6) 0.034(6) 0.047(8)
C90 0.086(9) 0.084(8) 0.052(6) 0.018(5) 0.036(6) 0.026(7)
C91 0.064(7) 0.067(7) 0.068(6) 0.000(5) 0.042(6) -0.003(5)
C92 0.073(7) 0.066(6) 0.033(4) -0.009(4) 0.021(4) -0.006(5)
Fe3 0.0321(5) 0.0255(4) 0.0386(4) 0.0026(4) 0.0157(4) 0.0014(5)
O9 0.066(5) 0.036(3) 0.106(6) -0.009(4) 0.050(5) 0.010(3)
O10 0.039(3) 0.030(3) 0.073(4) -0.005(3) 0.027(3) -0.005(2)
O11 0.057(4) 0.050(3) 0.045(3) 0.004(3) 0.026(3) 0.004(3)
O12 0.046(3) 0.048(3) 0.037(3) 0.003(2) 0.008(3) 0.007(3)
N13 0.042(4) 0.031(3) 0.048(4) 0.002(3) 0.023(3) 0.005(3)
N14 0.030(3) 0.032(2) 0.047(3) 0.004(3) 0.019(2) -0.001(3)
C102 0.037(4) 0.025(3) 0.067(5) -0.002(3) 0.029(4) -0.001(3)
C103 0.050(6) 0.040(4) 0.123(10) 0.010(6) 0.059(7) 0.012(4)
C104 0.050(5) 0.038(4) 0.108(9) 0.004(6) 0.046(5) 0.001(5)
C105 0.039(5) 0.042(4) 0.111(9) 0.006(5) 0.048(6) 0.005(4)
C106 0.037(4) 0.041(4) 0.065(6) 0.003(4) 0.027(4) -0.002(3)
N15 0.037(3) 0.024(3) 0.042(3) -0.002(2) 0.015(3) 0.002(2)
N16 0.040(3) 0.034(3) 0.029(3) 0.003(2) 0.015(3) 0.004(3)
N17 0.038(3) 0.030(2) 0.039(3) 0.002(3) 0.019(3) 0.008(3)
C129 0.039(4) 0.037(4) 0.047(4) 0.000(3) 0.020(3) 0.002(3)
C128 0.042(4) 0.048(5) 0.054(5) 0.014(4) 0.023(4) 0.005(4)
C127 0.037(4) 0.054(5) 0.069(5) 0.015(5) 0.029(4) 0.007(4)
C126 0.045(5) 0.044(5) 0.066(6) 0.006(4) 0.031(4) 0.001(4)
C125 0.035(4) 0.033(4) 0.043(4) 0.006(3) 0.020(3) 0.005(3)
N18 0.039(3) 0.035(3) 0.036(3) -0.001(2) 0.015(3) -0.001(3)
C93 0.030(4) 0.028(3) 0.066(5) 0.005(3) 0.021(4) 0.004(3)
C94 0.043(5) 0.061(5) 0.047(4) 0.012(4) 0.018(4) 0.000(4)
C95 0.042(6) 0.090(9) 0.074(7) 0.007(6) 0.026(5) -0.009(5)
C96 0.060(6) 0.059(6) 0.082(7) 0.006(5) 0.039(6) -0.008(5)
C97 0.055(6) 0.066(6) 0.061(6) 0.025(5) 0.023(5) 0.014(5)
C98 0.046(5) 0.057(6) 0.068(6) 0.007(4) 0.030(5) -0.012(4)
C99 0.049(5) 0.035(4) 0.058(5) 0.000(3) 0.034(4) 0.000(3)
C100 0.065(7) 0.041(5) 0.094(8) -0.016(5) 0.039(6) 0.003(5)
C101 0.044(5) 0.032(4) 0.064(5) -0.002(3) 0.028(4) -0.003(3)
C107 0.047(5) 0.031(3) 0.050(4) 0.001(3) 0.020(4) 0.002(3)
C108 0.043(4) 0.028(3) 0.069(6) -0.011(3) 0.024(4) -0.002(3)
C109 0.039(4) 0.030(3) 0.047(4) -0.006(3) 0.021(3) -0.001(3)
C110 0.048(5) 0.031(3) 0.044(4) -0.003(3) 0.022(4) -0.003(3)
C111 0.047(5) 0.045(4) 0.052(5) 0.011(4) 0.022(4) 0.010(4)
C112 0.073(8) 0.052(5) 0.056(6) 0.006(5) 0.019(5) 0.009(5)
C113 0.040(5) 0.051(5) 0.085(7) 0.016(5) 0.025(5) 0.006(4)
C114 0.039(5) 0.054(6) 0.127(11) 0.000(6) 0.051(7) 0.004(4)
C115 0.037(4) 0.053(5) 0.076(6) 0.001(4) 0.040(4) -0.001(4)
C116 0.050(5) 0.037(4) 0.038(4) -0.006(3) 0.000(3) 0.008(4)
C121 0.080(8) 0.033(4) 0.058(6) -0.004(4) 0.000(5) 0.009(4)
C120 0.088(10) 0.052(6) 0.076(8) -0.022(5) 0.002(7) 0.022(6)
C119 0.088(9) 0.072(8) 0.057(6) 0.000(5) 0.023(6) 0.034(7)
C118 0.053(6) 0.072(7) 0.059(6) -0.001(5) 0.019(5) 0.022(5)
C117 0.056(6) 0.051(5) 0.056(5) -0.008(4) 0.021(4) 0.009(4)
C122 0.039(4) 0.033(3) 0.038(4) -0.002(3) 0.008(3) 0.010(3)
C123 0.069(6) 0.045(5) 0.040(4) 0.008(4) 0.021(4) 0.008(4)
C124 0.042(4) 0.034(4) 0.050(4) -0.004(3) 0.023(4) 0.001(3)
C130 0.058(5) 0.025(3) 0.037(4) 0.003(3) 0.019(4) -0.004(3)
C131 0.072(7) 0.049(5) 0.038(4) 0.006(3) 0.029(4) 0.003(4)
C132 0.059(5) 0.034(3) 0.041(4) -0.004(3) 0.032(4) -0.001(3)
C138 0.060(7) 0.094(9) 0.054(5) -0.023(6) 0.029(5) -0.034(6)
C137 0.103(11) 0.104(10) 0.063(7) -0.032(7) 0.052(7) -0.041(9)
C136 0.112(12) 0.109(11) 0.088(9) -0.037(8) 0.069(9) -0.065(10)
C135 0.151(15) 0.060(7) 0.068(7) -0.034(6) 0.058(9) -0.064(9)
C134 0.149(14) 0.042(5) 0.077(7) -0.021(5) 0.080(9) -0.026(7)
C133 0.081(7) 0.039(4) 0.049(5) -0.012(3) 0.037(5) -0.019(4)
Cl1 0.0756(19) 0.0804(19) 0.0541(13) 0.0115(12) 0.0331(13) -0.0016(15)
O13 0.287(19) 0.094(8) 0.070(6) -0.011(6) 0.081(9) -0.047(11)
O14 0.50(5) 0.086(9) 0.23(2) -0.082(11) 0.25(3) -0.122(17)
O15 0.19(2) 0.171(17) 0.24(2) 0.004(16) 0.147(19) 0.010(16)
O16 0.115(9) 0.155(11) 0.070(5) 0.008(6) 0.065(6) -0.031(8)
Cl2 0.0619(15) 0.0470(12) 0.0898(18) 0.0186(12) 0.0469(14) 0.0089(11)
O17 0.093(7) 0.096(7) 0.099(7) -0.024(5) 0.065(6) 0.007(5)
O18 0.167(14) 0.113(9) 0.159(12) 0.076(9) 0.095(11) 0.091(10)
O19 0.093(7) 0.101(7) 0.098(7) 0.036(6) 0.041(6) -0.042(6)
O20 0.101(8) 0.063(5) 0.114(8) -0.039(5) 0.057(6) -0.019(5)
Cl3 0.0491(12) 0.0461(10) 0.0546(11) 0.0001(9) 0.0239(10) 0.0029(9)
O21 0.117(8) 0.076(6) 0.154(10) -0.067(6) 0.095(8) -0.018(5)
O22 0.111(8) 0.076(6) 0.074(6) 0.027(5) 0.032(6) 0.043(6)
O23 0.125(9) 0.103(7) 0.128(9) 0.024(6) 0.106(8) -0.013(6)
O24 0.043(5) 0.197(13) 0.063(5) -0.020(7) 0.008(4) 0.002(6)
Cl4 0.0634(14) 0.0405(10) 0.0547(12) -0.0029(9) 0.0319(10) -0.0069(10)
O25 0.157(11) 0.097(7) 0.046(4) -0.018(4) 0.041(6) -0.052(7)
O26 0.150(11) 0.068(5) 0.083(6) -0.012(5) 0.038(7) -0.064(7)
O27 0.128(10) 0.037(4) 0.161(11) 0.023(5) 0.065(9) 0.022(5)
O28 0.059(5) 0.178(11) 0.056(4) -0.030(6) 0.041(4) -0.001(6)
Cl5 0.0539(13) 0.0524(12) 0.0456(10) 0.0058(9) 0.0183(9) 0.0017(10)
O29 0.087(7) 0.065(5) 0.119(8) -0.035(5) 0.051(6) 0.014(5)
O30 0.146(14) 0.139(11) 0.236(17) -0.135(12) 0.054(12) -0.041(10)
O31 0.25(2) 0.26(2) 0.116(11) 0.087(13) 0.052(13) 0.20(2)
O32 0.140(12) 0.248(17) 0.181(13) 0.121(12) 0.124(11) 0.075(11)
Cl6 0.0695(15) 0.0466(11) 0.0402(10) -0.0021(8) 0.0140(10) 0.0097(11)
O33 0.147(10) 0.067(5) 0.045(4) -0.001(4) -0.005(5) -0.023(6)
O34 0.073(8) 0.38(2) 0.109(10) 0.032(14) 0.031(7) 0.060(12)
O35 0.220(19) 0.128(11) 0.124(10) -0.005(8) 0.092(12) 0.093(12)
O36 0.37(2) 0.057(6) 0.101(8) 0.022(6) 0.049(11) -0.065(10)
N19 0.054(5) 0.081(6) 0.066(5) 0.002(5) 0.036(5) 0.006(5)
C139 0.055(7) 0.139(14) 0.066(7) -0.013(9) 0.018(6) -0.026(8)
C140 0.073(7) 0.065(6) 0.033(4) 0.008(4) 0.021(4) 0.006(5)
N20 0.064(6) 0.071(6) 0.047(5) 0.010(4) 0.021(4) 0.005(5)
C141 0.074(8) 0.134(12) 0.039(5) -0.005(6) 0.026(5) -0.017(8)
C142 0.046(5) 0.055(5) 0.042(5) 0.006(4) 0.012(4) 0.000(4)
N21 0.131(13) 0.122(11) 0.085(8) -0.016(8) 0.065(8) -0.052(10)
C143 0.086(11) 0.111(13) 0.158(17) -0.021(12) 0.087(12) -0.010(10)
C144 0.086(9) 0.103(10) 0.071(7) -0.028(7) 0.054(7) -0.048(8)
N22 0.149(17) 0.23(2) 0.059(8) -0.010(10) 0.039(9) 0.007(16)
C145 0.081(9) 0.103(11) 0.051(5) 0.016(6) 0.021(5) 0.016(8)
C146 0.063(7) 0.114(10) 0.045(5) 0.028(6) 0.023(5) 0.027(7)
N23 0.082(8) 0.068(6) 0.059(6) 0.002(5) 0.018(5) -0.006(5)
C147 0.104(12) 0.108(11) 0.057(7) 0.004(7) 0.029(7) 0.008(9)
C148 0.049(5) 0.063(6) 0.060(6) 0.007(5) 0.021(5) -0.003(4)
N24 0.062(5) 0.080(6) 0.047(4) -0.014(4) 0.028(4) -0.013(5)
C149 0.080(9) 0.077(8) 0.085(9) -0.004(7) 0.032(7) -0.004(7)
C150 0.051(5) 0.074(7) 0.045(5) -0.015(5) 0.023(4) -0.007(5)
N25 0.143(15) 0.26(2) 0.109(12) -0.010(13) 0.079(11) -0.010(15)
C151 0.091(12) 0.074(9) 0.22(2) -0.001(12) 0.114(15) 0.024(8)
C152 0.056(7) 0.115(12) 0.073(8) -0.040(8) 0.023(6) 0.012(7)
N26 0.127(13) 0.159(14) 0.046(6) 0.014(7) 0.006(7) -0.040(11)
C153 0.064(7) 0.065(7) 0.056(6) -0.001(5) 0.011(5) -0.020(5)
C154 0.064(7) 0.063(6) 0.062(6) -0.005(5) 0.024(5) -0.015(5)
N27 0.068(7) 0.071(7) 0.081(7) -0.024(6) 0.010(5) 0.020(5)
C155 0.062(8) 0.079(9) 0.111(11) -0.006(8) 0.040(8) -0.015(7)
C156 0.061(7) 0.074(7) 0.051(6) -0.010(5) 0.008(5) 0.012(6)

loop_
_atom_type_symbol
_atom_type_description
_atom_type_scat_dispersion_real
_atom_type_scat_dispersion_imag
_atom_type_scat_source
C C 0.0033 0.0016 'International Tables Vol C Tables 4.2.6.8 and 6.1.1.4'
H H 0.0000 0.0000 'International Tables Vol C Tables 4.2.6.8 and 6.1.1.4'
N N 0.0061 0.0033 'International Tables Vol C Tables 4.2.6.8 and 6.1.1.4'
O O 0.0106 0.0060 'International Tables Vol C Tables 4.2.6.8 and 6.1.1.4'
Cl Cl 0.1484 0.1585 'International Tables Vol C Tables 4.2.6.8 and 6.1.1.4'
Fe Fe 0.3463 0.8444 'International Tables Vol C Tables 4.2.6.8 and 6.1.1.4'

loop_
_geom_angle_atom_site_label_1
_geom_angle_atom_site_label_2
_geom_angle_atom_site_label_3
_geom_angle
N1 Fe1 N4 101.6(2)
N1 Fe1 N6 86.8(3)
N2 Fe1 N1 73.0(3)
N2 Fe1 N3 74.2(3)
N2 Fe1 N4 105.4(3)
N2 Fe1 N6 107.0(3)
N3 Fe1 N1 147.1(3)
N3 Fe1 N4 88.8(2)
N3 Fe1 N6 101.0(3)
N5 Fe1 N1 107.3(3)
N5 Fe1 N2 178.1(2)
N5 Fe1 N3 105.5(3)
N5 Fe1 N4 72.7(2)
N5 Fe1 N6 75.0(3)
N6 Fe1 N4 147.6(3)
C9 O1 C8 103.9(7)
C15 O2 C16 105.7(8)
C32 O3 C31 105.0(8)
C38 O4 C39 104.6(8)
C7 N1 Fe1 137.4(6)
C9 N1 Fe1 116.3(6)
C9 N1 C7 106.2(7)
C14 N2 Fe1 119.9(3)
C14 N2 C10 120.0
C10 N2 Fe1 120.1(3)
N2 C14 C15 109.4(5)
C13 C14 N2 120.0
C13 C14 C15 130.6(5)
C14 C13 H13 120.0
C14 C13 C12 120.0
C12 C13 H13 120.0
C13 C12 H12 120.0
C11 C12 C13 120.0
C11 C12 H12 120.0
C12 C11 H11 120.0
C10 C11 C12 120.0
C10 C11 H11 120.0
N2 C10 C9 109.9(5)
C11 C10 N2 120.0
C11 C10 C9 130.1(5)
C15 N3 Fe1 115.2(6)
C15 N3 C17 106.4(8)
C17 N3 Fe1 138.4(7)
C30 N4 Fe1 139.1(6)
C32 N4 Fe1 113.3(6)
C32 N4 C30 107.5(7)
C33 N5 Fe1 120.3(3)
C33 N5 C37 120.0
C37 N5 Fe1 119.7(3)
N5 C33 C34 120.0
C32 C33 N5 112.4(5)
C32 C33 C34 127.5(5)
C33 C34 H34 120.0
C33 C34 C35 120.0
C35 C34 H34 120.0
C34 C35 H35 120.0
C36 C35 C34 120.0
C36 C35 H35 120.0
C35 C36 H36 120.0
C37 C36 C35 120.0
C37 C36 H36 120.0
N5 C37 C38 110.1(5)
C36 C37 N5 120.0
C36 C37 C38 129.9(5)
C38 N6 Fe1 113.0(5)
C38 N6 C40 106.1(7)
C40 N6 Fe1 140.7(7)
C6 C1 C2 120.0
C6 C1 C7 121.0(6)
C2 C1 C7 118.9(6)
C1 C6 H6 120.0
C1 C6 C5 120.0
C5 C6 H6 120.0
C6 C5 H5 120.0
C4 C5 C6 120.0
C4 C5 H5 120.0
C5 C4 H4 120.0
C3 C4 C5 120.0
C3 C4 H4 120.0
C4 C3 H3 120.0
C2 C3 C4 120.0
C2 C3 H3 120.0
C1 C2 H2 120.0
C3 C2 C1 120.0
C3 C2 H2 120.0
N1 C7 C1 111.0(7)
N1 C7 H7 108.1
N1 C7 C8 103.1(8)
C1 C7 H7 108.1
C1 C7 C8 118.0(8)
C8 C7 H7 108.1
O1 C8 C7 104.5(7)
O1 C8 H8A 110.9
O1 C8 H8B 110.9
C7 C8 H8A 110.9
C7 C8 H8B 110.9
H8A C8 H8B 108.9
O1 C9 C10 119.4(8)
N1 C9 O1 120.7(8)
N1 C9 C10 119.9(7)
O2 C15 C14 119.0(8)
N3 C15 O2 119.9(9)
N3 C15 C14 121.0(7)
O2 C16 H16A 111.2
O2 C16 H16B 111.2
O2 C16 C17 102.9(7)
H16A C16 H16B 109.1
C17 C16 H16A 111.2
C17 C16 H16B 111.2
N3 C17 C16 104.4(9)
N3 C17 H17 107.2
C16 C17 H17 107.2
C18 C17 N3 112.3(8)
C18 C17 C16 117.9(8)
C18 C17 H17 107.2
C23 C18 C17 119.9(6)
C23 C18 C19 120.0
C19 C18 C17 119.9(6)
C18 C23 H23 120.0
C18 C23 C22 120.0
C22 C23 H23 120.0
C23 C22 H22 120.0
C21 C22 C23 120.0
C21 C22 H22 120.0
C22 C21 H21 120.0
C22 C21 C20 120.0
C20 C21 H21 120.0
C21 C20 H20 120.0
C21 C20 C19 120.0
C19 C20 H20 120.0
C18 C19 H19 120.0
C20 C19 C18 120.0
C20 C19 H19 120.0
C25 C24 C29 120.0
C25 C24 C30 117.8(6)
C29 C24 C30 122.0(6)
C24 C25 H25 120.0
C24 C25 C26 120.0
C26 C25 H25 120.0
C25 C26 H26 120.0
C27 C26 C25 120.0
C27 C26 H26 120.0
C26 C27 H27 120.0
C28 C27 C26 120.0
C28 C27 H27 120.0
C27 C28 H28 120.0
C27 C28 C29 120.0
C29 C28 H28 120.0
C24 C29 H29 120.0
C28 C29 C24 120.0
C28 C29 H29 120.0
N4 C30 C24 111.1(6)
N4 C30 H30 108.6
N4 C30 C31 101.6(7)
C24 C30 H30 108.6
C24 C30 C31 117.8(7)
C31 C30 H30 108.6
O3 C31 C30 106.9(7)
O3 C31 H31A 110.3
O3 C31 H31B 110.3
C30 C31 H31A 110.3
C30 C31 H31B 110.3
H31A C31 H31B 108.6
O3 C32 C33 119.9(9)
N4 C32 O3 118.7(8)
N4 C32 C33 121.3(7)
O4 C38 C37 117.2(8)
N6 C38 O4 120.7(9)
N6 C38 C37 122.1(6)
O4 C39 H39A 110.7
O4 C39 H39B 110.7
O4 C39 C40 105.0(7)
H39A C39 H39B 108.8
C40 C39 H39A 110.7
C40 C39 H39B 110.7
N6 C40 C39 103.6(8)
N6 C40 H40 108.5
N6 C40 C41 110.6(6)
C39 C40 H40 108.5
C41 C40 C39 116.7(8)
C41 C40 H40 108.5
C42 C41 C40 123.8(6)
C42 C41 C46 120.0
C46 C41 C40 115.9(6)
C41 C42 H42 120.0
C43 C42 C41 120.0
C43 C42 H42 120.0
C42 C43 H43 120.0
C42 C43 C44 120.0
C44 C43 H43 120.0
C43 C44 H44 120.0
C45 C44 C43 120.0
C45 C44 H44 120.0
C44 C45 H45 120.0
C44 C45 C46 120.0
C46 C45 H45 120.0
C41 C46 H46 120.0
C45 C46 C41 120.0
C45 C46 H46 120.0
N7 Fe2 N9 157.6(3)
N8 Fe2 N7 77.8(3)
N8 Fe2 N9 79.8(3)
N8 Fe2 N10 101.3(3)
N8 Fe2 N12 101.7(3)
N10 Fe2 N7 88.4(3)
N10 Fe2 N9 95.3(3)
N10 Fe2 N12 157.0(4)
N11 Fe2 N7 101.5(3)
N11 Fe2 N8 179.1(2)
N11 Fe2 N9 100.9(3)
N11 Fe2 N10 79.1(3)
N11 Fe2 N12 77.9(3)
N12 Fe2 N7 97.9(3)
N12 Fe2 N9 87.3(3)
C55 O5 C54 104.6(8)
C61 O6 C62 106.3(7)
C78 O7 C77 103.9(10)
C84 O8 C85 105.7(9)
C53 N7 Fe2 139.5(8)
C55 N7 Fe2 114.7(6)
C55 N7 C53 105.0(8)
C56 N8 Fe2 120.7(2)
C56 N8 C60 120.0
C60 N8 Fe2 119.3(2)
N8 C56 C57 120.0
N8 C56 C55 108.3(5)
C57 C56 C55 131.6(5)
C56 C57 H57 120.0
C58 C57 C56 120.0
C58 C57 H57 120.0
C57 C58 H58 120.0
C59 C58 C57 120.0
C59 C58 H58 120.0
C58 C59 H59 120.0
C58 C59 C60 120.0
C60 C59 H59 120.0
N8 C60 C61 109.0(4)
C59 C60 N8 120.0
C59 C60 C61 131.0(4)
C61 N9 Fe2 113.0(5)
C61 N9 C63 106.3(7)
C63 N9 Fe2 140.4(6)
C76 N10 Fe2 137.6(8)
C78 N10 Fe2 114.3(7)
C78 N10 C76 107.0(9)
C79 N11 Fe2 119.6(4)
C79 N11 C83 120.0
C83 N11 Fe2 120.3(4)
N11 C79 C78 107.5(6)
C80 C79 N11 120.0
C80 C79 C78 132.5(6)
C79 C80 H80 120.0
C79 C80 C81 120.0
C81 C80 H80 120.0
C80 C81 H81 120.0
C82 C81 C80 120.0
C82 C81 H81 120.0
C81 C82 H82 120.0
C81 C82 C83 120.0
C83 C82 H82 120.0
N11 C83 C84 107.8(6)
C82 C83 N11 120.0
C82 C83 C84 132.1(6)
C84 N12 Fe2 114.9(6)
C84 N12 C86 106.4(9)
C86 N12 Fe2 138.1(8)
C48 C47 C52 120.0
C48 C47 C53 120.6(7)
C52 C47 C53 119.4(7)
C47 C48 H48 120.0
C47 C48 C49 120.0
C49 C48 H48 120.0
C48 C49 H49 120.0
C50 C49 C48 120.0
C50 C49 H49 120.0
C49 C50 H50 120.0
C49 C50 C51 120.0
C51 C50 H50 120.0
C50 C51 H51 120.0
C52 C51 C50 120.0
C52 C51 H51 120.0
C47 C52 H52 120.0
C51 C52 C47 120.0
C51 C52 H52 120.0
N7 C53 C47 112.0(7)
N7 C53 H53 106.8
N7 C53 C54 104.5(9)
C47 C53 H53 106.8
C54 C53 C47 119.3(9)
C54 C53 H53 106.8
O5 C54 C53 106.0(7)
O5 C54 H54A 110.5
O5 C54 H54B 110.5
C53 C54 H54A 110.5
C53 C54 H54B 110.5
H54A C54 H54B 108.7
O5 C55 C56 121.8(9)
N7 C55 O5 119.6(8)
N7 C55 C56 118.4(7)
O6 C61 C60 122.2(7)
O6 C61 N9 118.7(7)
N9 C61 C60 119.0(6)
O6 C62 H62A 110.8
O6 C62 H62B 110.8
O6 C62 C63 104.6(6)
H62A C62 H62B 108.9
C63 C62 H62A 110.8
C63 C62 H62B 110.8
N9 C63 C62 103.6(7)
N9 C63 H63 107.7
N9 C63 C64 113.2(6)
C62 C63 H63 107.7
C64 C63 C62 116.4(7)
C64 C63 H63 107.7
C65 C64 C63 121.3(5)
C65 C64 C69 120.0
C69 C64 C63 118.7(5)
C64 C65 H65 120.0
C64 C65 C66 120.0
C66 C65 H65 120.0
C65 C66 H66 120.0
C65 C66 C67 120.0
C67 C66 H66 120.0
C66 C67 H67 120.0
C68 C67 C66 120.0
C68 C67 H67 120.0
C67 C68 H68 120.0
C67 C68 C69 120.0
C69 C68 H68 120.0
C64 C69 H69 120.0
C68 C69 C64 120.0
C68 C69 H69 120.0
C75 C70 C71 120.0
C75 C70 C76 120.0(6)
C71 C70 C76 120.0(6)
C70 C75 H75 120.0
C70 C75 C74 120.0
C74 C75 H75 120.0
C75 C74 H74 120.0
C73 C74 C75 120.0
C73 C74 H74 120.0
C74 C73 H73 120.0
C72 C73 C74 120.0
C72 C73 H73 120.0
C73 C72 H72 120.0
C71 C72 C73 120.0
C71 C72 H72 120.0
C70 C71 H71 120.0
C72 C71 C70 120.0
C72 C71 H71 120.0
N10 C76 H76 108.6
N10 C76 C77 100.8(10)
C70 C76 N10 113.6(8)
C70 C76 H76 108.6
C70 C76 C77 116.2(9)
C77 C76 H76 108.6
O7 C77 C76 106.0(9)
O7 C77 H77A 110.5
O7 C77 H77B 110.5
C76 C77 H77A 110.5
C76 C77 H77B 110.5
H77A C77 H77B 108.7
O7 C78 C79 121.1(11)
N10 C78 O7 119.6(11)
N10 C78 C79 119.3(8)
O8 C84 C83 123.1(9)
N12 C84 O8 117.9(9)
N12 C84 C83 119.0(8)
O8 C85 H85A 111.1
O8 C85 H85B 111.1
H85A C85 H85B 109.1
C86 C85 O8 103.3(8)
C86 C85 H85A 111.1
C86 C85 H85B 111.1
N12 C86 C85 105.6(10)
N12 C86 H86 108.6
N12 C86 C87 111.1(7)
C85 C86 H86 108.6
C85 C86 C87 114.3(7)
C87 C86 H86 108.6
C88 C87 C86 119.3(6)
C88 C87 C92 120.0
C92 C87 C86 120.6(6)
C87 C88 H88 120.0
C89 C88 C87 120.0
C89 C88 H88 120.0
C88 C89 H89 120.0
C90 C89 C88 120.0
C90 C89 H89 120.0
C89 C90 H90 120.0
C89 C90 C91 120.0
C91 C90 H90 120.0
C90 C91 H91 120.0
C90 C91 C92 120.0
C92 C91 H91 120.0
C87 C92 H92 120.0
C91 C92 C87 120.0
C91 C92 H92 120.0
N13 Fe3 N15 159.2(3)
N13 Fe3 N16 95.5(3)
N13 Fe3 N18 88.6(3)
N14 Fe3 N13 80.9(3)
N14 Fe3 N15 78.3(3)
N14 Fe3 N16 99.9(3)
N14 Fe3 N17 178.7(3)
N14 Fe3 N18 100.4(3)
N15 Fe3 N16 88.2(3)
N15 Fe3 N18 94.9(3)
N17 Fe3 N13 100.2(3)
N17 Fe3 N15 100.6(3)
N17 Fe3 N16 80.7(3)
N17 Fe3 N18 79.0(3)
N18 Fe3 N16 159.7(3)
C101 O9 C100 104.6(8)
C107 O10 C108 103.8(7)
C124 O11 C123 105.5(7)
C130 O12 C131 105.1(8)
C99 N13 Fe3 137.0(6)
C101 N13 Fe3 113.8(6)
C101 N13 C99 107.6(7)
C102 N14 Fe3 119.0(3)
C102 N14 C106 120.0
C106 N14 Fe3 121.0(3)
N14 C102 C103 120.0
N14 C102 C101 107.8(5)
C103 C102 C101 132.1(5)
C102 C103 H103 120.0
C104 C103 C102 120.0
C104 C103 H103 120.0
C103 C104 H104 120.0
C105 C104 C103 120.0
C105 C104 H104 120.0
C104 C105 H105 120.0
C104 C105 C106 120.0
C106 C105 H105 120.0
N14 C106 C107 107.5(5)
C105 C106 N14 120.0
C105 C106 C107 132.5(5)
C107 N15 Fe3 115.4(5)
C107 N15 C109 106.9(6)
C109 N15 Fe3 136.8(6)
C122 N16 Fe3 138.3(6)
C124 N16 Fe3 113.9(6)
C124 N16 C122 107.2(7)
C129 N17 Fe3 120.1(3)
C129 N17 C125 120.0
C125 N17 Fe3 119.9(3)
N17 C129 C128 120.0
N17 C129 C130 108.0(5)
C128 C129 C130 131.9(5)
C129 C128 H128 120.0
C127 C128 C129 120.0
C127 C128 H128 120.0
C128 C127 H127 120.0
C128 C127 C126 120.0
C126 C127 H127 120.0
C127 C126 H126 120.0
C125 C126 C127 120.0
C125 C126 H126 120.0
N17 C125 C124 107.2(5)
C126 C125 N17 120.0
C126 C125 C124 132.8(5)
C130 N18 Fe3 114.2(6)
C130 N18 C132 105.9(7)
C132 N18 Fe3 138.1(6)
C94 C93 C98 120.0
C94 C93 C99 119.7(5)
C98 C93 C99 120.3(5)
C93 C94 H94 120.0
C93 C94 C95 120.0
C95 C94 H94 120.0
C94 C95 H95 120.0
C96 C95 C94 120.0
C96 C95 H95 120.0
C95 C96 H96 120.0
C95 C96 C97 120.0
C97 C96 H96 120.0
C96 C97 H97 120.0
C96 C97 C98 120.0
C98 C97 H97 120.0
C93 C98 H98 120.0
C97 C98 C93 120.0
C97 C98 H98 120.0
N13 C99 H99 109.4
N13 C99 C100 100.7(8)
C93 C99 N13 111.8(7)
C93 C99 H99 109.4
C93 C99 C100 115.7(8)
C100 C99 H99 109.4
O9 C100 C99 105.9(8)
O9 C100 H10A 110.6
O9 C100 H10B 110.6
C99 C100 H10A 110.6
C99 C100 H10B 110.6
H10A C100 H10B 108.7
O9 C101 C102 122.2(8)
N13 C101 O9 119.3(8)
N13 C101 C102 118.4(7)
O10 C107 C106 121.9(8)
N15 C107 O10 120.4(8)
N15 C107 C106 117.7(7)
O10 C108 H10C 110.7
O10 C108 H10D 110.7
O10 C108 C109 105.3(6)
H10C C108 H10D 108.8
C109 C108 H10C 110.7
C109 C108 H10D 110.7
N15 C109 C108 101.8(7)
N15 C109 H109 108.4
N15 C109 C110 114.2(6)
C108 C109 H109 108.4
C110 C109 C108 115.2(7)
C110 C109 H109 108.4
C111 C110 C109 119.5(5)
C111 C110 C115 120.0
C115 C110 C109 120.3(5)
C110 C111 H111 120.0
C112 C111 C110 120.0
C112 C111 H111 120.0
C111 C112 H112 120.0
C113 C112 C111 120.0
C113 C112 H112 120.0
C112 C113 H113 120.0
C112 C113 C114 120.0
C114 C113 H113 120.0
C113 C114 H114 120.0
C115 C114 C113 120.0
C115 C114 H114 120.0
C110 C115 H115 120.0
C114 C115 C110 120.0
C114 C115 H115 120.0
C121 C116 C117 120.0
C121 C116 C122 120.2(5)
C117 C116 C122 119.7(5)
C116 C121 H121 120.0
C116 C121 C120 120.0
C120 C121 H121 120.0
C121 C120 H120 120.0
C121 C120 C119 120.0
C119 C120 H120 120.0
C120 C119 H119 120.0
C118 C119 C120 120.0
C118 C119 H119 120.0
C119 C118 H118 120.0
C119 C118 C117 120.0
C117 C118 H118 120.0
C116 C117 H117 120.0
C118 C117 C116 120.0
C118 C117 H117 120.0
N16 C122 C116 114.7(6)
N16 C122 H122 107.9
N16 C122 C123 102.3(7)
C116 C122 H122 107.9
C123 C122 C116 115.7(7)
C123 C122 H122 107.9
O11 C123 C122 105.6(7)
O11 C123 H12A 110.6
O11 C123 H12B 110.6
C122 C123 H12A 110.6
C122 C123 H12B 110.6
H12A C123 H12B 108.7
O11 C124 N16 119.2(8)
O11 C124 C125 122.6(8)
N16 C124 C125 118.2(7)
O12 C130 C129 121.8(9)
N18 C130 O12 119.4(8)
N18 C130 C129 118.6(7)
O12 C131 H13A 110.9
O12 C131 H13B 110.9
O12 C131 C132 104.4(6)
H13A C131 H13B 108.9
C132 C131 H13A 110.9
C132 C131 H13B 110.9
N18 C132 C131 103.7(7)
N18 C132 H132 107.9
N18 C132 C133 112.7(7)
C131 C132 H132 107.9
C133 C132 C131 116.3(7)
C133 C132 H132 107.9
C137 C138 H138 120.0
C137 C138 C133 120.0
C133 C138 H138 120.0
C138 C137 H137 120.0
C136 C137 C138 120.0
C136 C137 H137 120.0
C137 C136 H136 120.0
C137 C136 C135 120.0
C135 C136 H136 120.0
C136 C135 H135 120.0
C134 C135 C136 120.0
C134 C135 H135 120.0
C135 C134 H134 120.0
C133 C134 C135 120.0
C133 C134 H134 120.0
C138 C133 C132 118.9(5)
C134 C133 C132 121.1(5)
C134 C133 C138 120.0
O13 Cl1 O15 96.4(12)
O13 Cl1 O16 113.0(8)
O14 Cl1 O13 117.0(9)
O14 Cl1 O15 106.9(11)
O14 Cl1 O16 118.3(10)
O16 Cl1 O15 100.8(8)
O17 Cl2 O20 110.1(6)
O18 Cl2 O17 109.7(7)
O18 Cl2 O20 110.0(9)
O19 Cl2 O17 110.4(7)
O19 Cl2 O18 110.1(8)
O19 Cl2 O20 106.7(6)
O21 Cl3 O22 109.5(7)
O21 Cl3 O23 111.2(7)
O21 Cl3 O24 109.3(7)
O22 Cl3 O24 108.9(8)
O23 Cl3 O22 109.9(7)
O23 Cl3 O24 107.9(7)
O26 Cl4 O25 112.0(6)
O27 Cl4 O25 110.2(8)
O27 Cl4 O26 107.7(7)
O27 Cl4 O28 106.5(7)
O28 Cl4 O25 109.1(7)
O28 Cl4 O26 111.2(8)
O30 Cl5 O29 111.5(9)
O30 Cl5 O31 116.1(10)
O30 Cl5 O32 98.5(14)
O31 Cl5 O29 113.6(9)
O31 Cl5 O32 110.2(10)
O32 Cl5 O29 105.4(8)
O34 Cl6 O33 112.7(9)
O34 Cl6 O35 103.7(10)
O35 Cl6 O33 107.6(9)
O36 Cl6 O33 111.0(7)
O36 Cl6 O34 113.6(14)
O36 Cl6 O35 107.8(10)
H13C C139 H13D 109.4
H13C C139 H13E 109.5
H13D C139 H13E 109.5
C140 C139 H13C 103.8
C140 C139 H13D 113.1
C140 C139 H13E 111.5
N19 C140 C139 177.6(14)
H14A C141 H14B 109.5
H14A C141 H14C 109.5
H14B C141 H14C 109.4
C142 C141 H14A 110.3
C142 C141 H14B 104.4
C142 C141 H14C 113.7
N20 C142 C141 177.2(13)
H14D C143 H14E 109.5
H14D C143 H14F 109.5
H14E C143 H14F 109.4
C144 C143 H14D 116.4
C144 C143 H14E 101.5
C144 C143 H14F 110.1
N21 C144 C143 173.2(15)
H14G C145 H14H 109.4
H14G C145 H14I 109.5
H14H C145 H14I 109.5
C146 C145 H14G 107.4
C146 C145 H14H 102.4
C146 C145 H14I 118.3
N22 C146 C145 178.0(19)
H14J C147 H14K 109.4
H14J C147 H14L 109.5
H14K C147 H14L 109.5
C148 C147 H14J 110.4
C148 C147 H14K 107.2
C148 C147 H14L 110.8
N23 C148 C147 177.4(14)
H14M C149 H14N 109.5
H14M C149 H14O 109.5
H14N C149 H14O 109.5
C150 C149 H14M 110.5
C150 C149 H14N 105.6
C150 C149 H14O 112.2
N24 C150 C149 176.3(12)
H15A C151 H15B 109.4
H15A C151 H15C 109.5
H15B C151 H15C 109.4
C152 C151 H15A 101.2
C152 C151 H15B 113.1
C152 C151 H15C 113.9
N25 C152 C151 172.2(18)
H15D C153 H15E 109.5
H15D C153 H15F 109.5
H15E C153 H15F 109.5
C154 C153 H15D 108.0
C154 C153 H15E 110.3
C154 C153 H15F 110.1
N26 C154 C153 175.7(16)
H15G C155 H15H 109.4
H15G C155 H15I 109.5
H15H C155 H15I 109.5
C156 C155 H15G 105.8
C156 C155 H15H 110.1
C156 C155 H15I 112.5
N27 C156 C155 176.8(15)

loop_
_geom_bond_atom_site_label_1
_geom_bond_atom_site_label_2
_geom_bond_distance
Fe1 N1 2.194(6)
Fe1 N2 2.125(4)
Fe1 N3 2.166(7)
Fe1 N4 2.273(6)
Fe1 N5 2.110(4)
Fe1 N6 2.208(7)
O1 C8 1.476(13)
O1 C9 1.314(10)
O2 C15 1.321(10)
O2 C16 1.521(14)
O3 C31 1.432(12)
O3 C32 1.351(10)
O4 C38 1.316(10)
O4 C39 1.512(14)
N1 C7 1.465(10)
N1 C9 1.277(12)
N2 C14 1.3900
N2 C10 1.3900
C14 C13 1.3900
C14 C15 1.445(11)
C13 H13 0.9500
C13 C12 1.3900
C12 H12 0.9500
C12 C11 1.3900
C11 H11 0.9500
C11 C10 1.3900
C10 C9 1.448(10)
N3 C15 1.306(13)
N3 C17 1.492(12)
N4 C30 1.483(10)
N4 C32 1.298(13)
N5 C33 1.3900
N5 C37 1.3900
C33 C34 1.3900
C33 C32 1.389(10)
C34 H34 0.9500
C34 C35 1.3900
C35 H35 0.9500
C35 C36 1.3900
C36 H36 0.9500
C36 C37 1.3900
C37 C38 1.449(10)
N6 C38 1.305(13)
N6 C40 1.505(11)
C1 C6 1.3900
C1 C2 1.3900
C1 C7 1.512(11)
C6 H6 0.9500
C6 C5 1.3900
C5 H5 0.9500
C5 C4 1.3900
C4 H4 0.9500
C4 C3 1.3900
C3 H3 0.9500
C3 C2 1.3900
C2 H2 0.9500
C7 H7 1.0000
C7 C8 1.528(14)
C8 H8A 0.9900
C8 H8B 0.9900
C16 H16A 0.9900
C16 H16B 0.9900
C16 C17 1.554(15)
C17 H17 1.0000
C17 C18 1.492(12)
C18 C23 1.3900
C18 C19 1.3900
C23 H23 0.9500
C23 C22 1.3900
C22 H22 0.9500
C22 C21 1.3900
C21 H21 0.9500
C21 C20 1.3900
C20 H20 0.9500
C20 C19 1.3900
C19 H19 0.9500
C24 C25 1.3900
C24 C29 1.3900
C24 C30 1.507(9)
C25 H25 0.9500
C25 C26 1.3900
C26 H26 0.9500
C26 C27 1.3900
C27 H27 0.9500
C27 C28 1.3900
C28 H28 0.9500
C28 C29 1.3900
C29 H29 0.9500
C30 H30 1.0000
C30 C31 1.558(13)
C31 H31A 0.9900
C31 H31B 0.9900
C39 H39A 0.9900
C39 H39B 0.9900
C39 C40 1.531(14)
C40 H40 1.0000
C40 C41 1.520(11)
C41 C42 1.3900
C41 C46 1.3900
C42 H42 0.9500
C42 C43 1.3900
C43 H43 0.9500
C43 C44 1.3900
C44 H44 0.9500
C44 C45 1.3900
C45 H45 0.9500
C45 C46 1.3900
C46 H46 0.9500
Fe2 N7 2.033(8)
Fe2 N8 1.929(4)
Fe2 N9 2.043(7)
Fe2 N10 2.007(8)
Fe2 N11 1.915(5)
Fe2 N12 2.024(8)
O5 C54 1.453(13)
O5 C55 1.346(10)
O6 C61 1.306(9)
O6 C62 1.471(11)
O7 C77 1.464(19)
O7 C78 1.334(12)
O8 C84 1.333(11)
O8 C85 1.497(16)
N7 C53 1.484(11)
N7 C55 1.309(13)
N8 C56 1.3900
N8 C60 1.3900
C56 C57 1.3900
C56 C55 1.423(9)
C57 H57 0.9500
C57 C58 1.3900
C58 H58 0.9500
C58 C59 1.3900
C59 H59 0.9500
C59 C60 1.3900
C60 C61 1.459(8)
N9 C61 1.308(11)
N9 C63 1.486(10)
N10 C76 1.497(12)
N10 C78 1.277(16)
N11 C79 1.3900
N11 C83 1.3900
C79 C80 1.3900
C79 C78 1.445(14)
C80 H80 0.9500
C80 C81 1.3900
C81 H81 0.9500
C81 C82 1.3900
C82 H82 0.9500
C82 C83 1.3900
C83 C84 1.428(11)
N12 C84 1.275(14)
N12 C86 1.477(12)
C47 C48 1.3900
C47 C52 1.3900
C47 C53 1.518(11)
C48 H48 0.9500
C48 C49 1.3900
C49 H49 0.9500
C49 C50 1.3900
C50 H50 0.9500
C50 C51 1.3900
C51 H51 0.9500
C51 C52 1.3900
C52 H52 0.9500
C53 H53 1.0000
C53 C54 1.517(18)
C54 H54A 0.9900
C54 H54B 0.9900
C62 H62A 0.9900
C62 H62B 0.9900
C62 C63 1.525(12)
C63 H63 1.0000
C63 C64 1.524(10)
C64 C65 1.3900
C64 C69 1.3900
C65 H65 0.9500
C65 C66 1.3900
C66 H66 0.9500
C66 C67 1.3900
C67 H67 0.9500
C67 C68 1.3900
C68 H68 0.9500
C68 C69 1.3900
C69 H69 0.9500
C70 C75 1.3900
C70 C71 1.3900
C70 C76 1.493(14)
C75 H75 0.9500
C75 C74 1.3900
C74 H74 0.9500
C74 C73 1.3900
C73 H73 0.9500
C73 C72 1.3900
C72 H72 0.9500
C72 C71 1.3900
C71 H71 0.9500
C76 H76 1.0000
C76 C77 1.536(19)
C77 H77A 0.9900
C77 H77B 0.9900
C85 H85A 0.9900
C85 H85B 0.9900
C85 C86 1.481(17)
C86 H86 1.0000
C86 C87 1.576(12)
C87 C88 1.3900
C87 C92 1.3900
C88 H88 0.9500
C88 C89 1.3900
C89 H89 0.9500
C89 C90 1.3900
C90 H90 0.9500
C90 C91 1.3900
C91 H91 0.9500
C91 C92 1.3900
C92 H92 0.9500
Fe3 N13 1.986(7)
Fe3 N14 1.890(3)
Fe3 N15 1.988(6)
Fe3 N16 1.998(6)
Fe3 N17 1.901(3)
Fe3 N18 1.996(7)
O9 C100 1.498(15)
O9 C101 1.304(11)
O10 C107 1.310(10)
O10 C108 1.492(11)
O11 C123 1.492(13)
O11 C124 1.292(11)
O12 C130 1.341(10)
O12 C131 1.467(12)
N13 C99 1.515(11)
N13 C101 1.287(12)
N14 C102 1.3900
N14 C106 1.3900
C102 C103 1.3900
C102 C101 1.469(9)
C103 H103 0.9500
C103 C104 1.3900
C104 H104 0.9500
C104 C105 1.3900
C105 H105 0.9500
C105 C106 1.3900
C106 C107 1.423(10)
N15 C107 1.299(12)
N15 C109 1.484(10)
N16 C122 1.499(10)
N16 C124 1.300(12)
N17 C129 1.3900
N17 C125 1.3900
C129 C128 1.3900
C129 C130 1.418(10)
C128 H128 0.9500
C128 C127 1.3900
C127 H127 0.9500
C127 C126 1.3900
C126 H126 0.9500
C126 C125 1.3900
C125 C124 1.494(10)
N18 C130 1.305(13)
N18 C132 1.476(10)
C93 C94 1.3900
C93 C98 1.3900
C93 C99 1.505(10)
C94 H94 0.9500
C94 C95 1.3900
C95 H95 0.9500
C95 C96 1.3900
C96 H96 0.9500
C96 C97 1.3900
C97 H97 0.9500
C97 C98 1.3900
C98 H98 0.9500
C99 H99 1.0000
C99 C100 1.519(14)
C100 H10A 0.9900
C100 H10B 0.9900
C108 H10C 0.9900
C108 H10D 0.9900
C108 C109 1.542(12)
C109 H109 1.0000
C109 C110 1.537(9)
C110 C111 1.3900
C110 C115 1.3900
C111 H111 0.9500
C111 C112 1.3900
C112 H112 0.9500
C112 C113 1.3900
C113 H113 0.9500
C113 C114 1.3900
C114 H114 0.9500
C114 C115 1.3900
C115 H115 0.9500
C116 C121 1.3900
C116 C117 1.3900
C116 C122 1.517(9)
C121 H121 0.9500
C121 C120 1.3900
C120 H120 0.9500
C120 C119 1.3900
C119 H119 0.9500
C119 C118 1.3900
C118 H118 0.9500
C118 C117 1.3900
C117 H117 0.9500
C122 H122 1.0000
C122 C123 1.514(14)
C123 H12A 0.9900
C123 H12B 0.9900
C131 H13A 0.9900
C131 H13B 0.9900
C131 C132 1.551(14)
C132 H132 1.0000
C132 C133 1.544(10)
C138 H138 0.9500
C138 C137 1.3900
C138 C133 1.3900
C137 H137 0.9500
C137 C136 1.3900
C136 H136 0.9500
C136 C135 1.3900
C135 H135 0.9500
C135 C134 1.3900
C134 H134 0.9500
C134 C133 1.3900
Cl1 O13 1.389(9)
Cl1 O14 1.359(10)
Cl1 O15 1.450(11)
Cl1 O16 1.410(8)
Cl2 O17 1.417(7)
Cl2 O18 1.404(8)
Cl2 O19 1.401(7)
Cl2 O20 1.447(8)
Cl3 O21 1.392(7)
Cl3 O22 1.406(7)
Cl3 O23 1.395(7)
Cl3 O24 1.414(7)
Cl4 O25 1.423(7)
Cl4 O26 1.422(7)
Cl4 O27 1.408(7)
Cl4 O28 1.420(7)
Cl5 O29 1.422(7)
Cl5 O30 1.345(9)
Cl5 O31 1.373(9)
Cl5 O32 1.393(10)
Cl6 O33 1.396(7)
Cl6 O34 1.350(10)
Cl6 O35 1.389(8)
Cl6 O36 1.337(9)
N19 C140 1.192(16)
C139 H13C 0.9596
C139 H13D 0.9608
C139 H13E 0.9601
C139 C140 1.408(17)
N20 C142 1.163(14)
C141 H14A 0.9606
C141 H14B 0.9600
C141 H14C 0.9593
C141 C142 1.460(15)
N21 C144 1.16(2)
C143 H14D 0.9604
C143 H14E 0.9601
C143 H14F 0.9601
C143 C144 1.48(2)
N22 C146 1.159(19)
C145 H14G 0.9603
C145 H14H 0.9604
C145 H14I 0.9601
C145 C146 1.451(18)
N23 C148 1.167(16)
C147 H14J 0.9600
C147 H14K 0.9602
C147 H14L 0.9596
C147 C148 1.411(19)
N24 C150 1.142(15)
C149 H14M 0.9604
C149 H14N 0.9603
C149 H14O 0.9597
C149 C150 1.505(19)
N25 C152 1.17(3)
C151 H15A 0.9595
C151 H15B 0.9602
C151 H15C 0.9603
C151 C152 1.34(2)
N26 C154 1.146(17)
C153 H15D 0.9595
C153 H15E 0.9596
C153 H15F 0.9600
C153 C154 1.416(16)
N27 C156 1.170(18)
C155 H15G 0.9600
C155 H15H 0.9600
C155 H15I 0.9598
C155 C156 1.47(2)
